data_7015926
loop_
_publ_author_name
'Ye, Hongde'
'Xu, Baohua'
'Xie, Mingshi'
'Li, Yizhi'
'Yan, Hong'

_publ_section_title
;
 Disulfuration and hydrosulfuration of an alkyne at a
 1,2-dicarba-closo-dodecaborane-thiolate ligand.
;
_journal_issue 24
_journal_name_full 'Dalton transactions (Cambridge, England : 2003)'
_journal_page_first 6541
_journal_page_last 6546
_journal_paper_doi 10.1039/c1dt10315f
_journal_volume 40
_journal_year 2011
_chemical_formula_moiety 'C28 H32 B10 Fe2 O2 S2'
_chemical_formula_sum 'C28 H32 B10 Fe2 O2 S2'
_chemical_formula_weight 684.46
_chemical_name_systematic
;
?
;
_space_group_IT_number 33
_symmetry_cell_setting orthorhombic
_symmetry_space_group_name_Hall 'P 2c -2n'
_symmetry_space_group_name_H-M 'P n a 21'
_atom_sites_solution_hydrogens geom
_atom_sites_solution_primary direct
_atom_sites_solution_secondary difmap
_audit_creation_method SHELXL-97
_cell_angle_alpha 90.00
_cell_angle_beta 90.00
_cell_angle_gamma 90.00
_cell_formula_units_Z 4
_cell_length_a 10.8684(12)
_cell_length_b 29.905(3)
_cell_length_c 9.8368(11)
_cell_measurement_reflns_used 6806
_cell_measurement_temperature 291(2)
_cell_measurement_theta_max 26.01
_cell_measurement_theta_min 2.31
_cell_volume 3197.2(6)
_computing_cell_refinement 'SMART '
_computing_data_collection 'SMART (Bruker, 2000)'
_computing_data_reduction 'SAINT (Bruker, 2000)'
_computing_molecular_graphics SHELXTL
_computing_publication_material SHELXTL
_computing_structure_refinement SHELXTL
_computing_structure_solution 'SHELXTL (Bruker, 2000)'
_diffrn_ambient_temperature 291(2)
_diffrn_measured_fraction_theta_full 1.000
_diffrn_measured_fraction_theta_max 1.000
_diffrn_measurement_device_type 'Bruker Smart Aepex CCD area detector'
_diffrn_measurement_method 'phi and omega scans'
_diffrn_radiation_monochromator graphite
_diffrn_radiation_source 'sealed tube'
_diffrn_radiation_type MoK\a
_diffrn_radiation_wavelength 0.71073
_diffrn_reflns_av_R_equivalents 0.0532
_diffrn_reflns_av_sigmaI/netI 0.0620
_diffrn_reflns_limit_h_max 9
_diffrn_reflns_limit_h_min -13
_diffrn_reflns_limit_k_max 36
_diffrn_reflns_limit_k_min -36
_diffrn_reflns_limit_l_max 11
_diffrn_reflns_limit_l_min -12
_diffrn_reflns_number 16722
_diffrn_reflns_theta_full 26.00
_diffrn_reflns_theta_max 26.00
_diffrn_reflns_theta_min 1.99
_exptl_absorpt_coefficient_mu 1.066
_exptl_absorpt_correction_T_max 0.8651
_exptl_absorpt_correction_T_min 0.7405
_exptl_absorpt_correction_type multi-scan
_exptl_absorpt_process_details 'SADABS; Bruker, 2000'
_exptl_crystal_density_diffrn 1.422
_exptl_crystal_density_method 'not measured'
_exptl_crystal_F_000 1400
_exptl_crystal_size_max 0.30
_exptl_crystal_size_mid 0.22
_exptl_crystal_size_min 0.14
_refine_diff_density_max 0.289
_refine_diff_density_min -0.342
_refine_diff_density_rms 0.064
_refine_ls_abs_structure_details 'Flack H D (1983), Acta Cryst. A39, 876-881'
_refine_ls_abs_structure_Flack 0.02(2)
_refine_ls_extinction_method none
_refine_ls_goodness_of_fit_ref 1.061
_refine_ls_hydrogen_treatment constr
_refine_ls_matrix_type full
_refine_ls_number_parameters 397
_refine_ls_number_reflns 6013
_refine_ls_number_restraints 1
_refine_ls_restrained_S_all 1.061
_refine_ls_R_factor_all 0.0708
_refine_ls_R_factor_gt 0.0548
_refine_ls_shift/su_max 0.000
_refine_ls_shift/su_mean 0.000
_refine_ls_structure_factor_coef Fsqd
_refine_ls_weighting_details 'calc w=1/[\s^2^(Fo^2^)+(0.05P)^2^+1.55P] where P=(Fo^2^+2Fc^2^)/3'
_refine_ls_weighting_scheme calc
_refine_ls_wR_factor_gt 0.1149
_refine_ls_wR_factor_ref 0.1209
_reflns_number_gt 4524
_reflns_number_total 6013
_reflns_threshold_expression >2sigma(I)
_cod_data_source_file c1dt10315f.txt
_cod_data_source_block 4
_cod_depositor_comments
;
The following automatic conversions were performed:
'_symmetry_cell_setting' value 'Orthorhombic' changed to 'orthorhombic'
according to '/home/saulius/struct/CIF-dictionaries/cif_core.dic'
dictionary named 'cif_core.dic' version 2.4.1 from 2010-06-29.

Automatic conversion script
Id: cif_fix_enum 1555 2011-01-17 13:19:09Z saulius 
;
_cod_original_sg_symbol_Hall 'P 2c -2n '
_cod_original_sg_symbol_H-M 'Pna2(1) '
_cod_database_code 7015926

loop_
_symmetry_equiv_pos_as_xyz
'x, y, z'
'-x, -y, z+1/2'
'x+1/2, -y+1/2, z'
'-x+1/2, y+1/2, z+1/2'

loop_
_atom_site_label
_atom_site_type_symbol
_atom_site_fract_x
_atom_site_fract_y
_atom_site_fract_z
_atom_site_U_iso_or_equiv
_atom_site_adp_type
_atom_site_occupancy
_atom_site_symmetry_multiplicity
_atom_site_calc_flag
_atom_site_refinement_flags
_atom_site_disorder_assembly
_atom_site_disorder_group
B3 B 0.6801(6) 0.8660(2) 0.7359(6) 0.0447(14) Uani 1 1 d . . .
H10A H 0.6518 0.8959 0.7183 0.054 Uiso 1 1 d R . .
B4 B 0.8261(6) 0.8460(2) 0.6721(7) 0.0501(15) Uani 1 1 d . . .
H10B H 0.8793 0.8644 0.6179 0.060 Uiso 1 1 d R . .
B5 B 0.8870(6) 0.8083(2) 0.7901(6) 0.0510(16) Uani 1 1 d . . .
H10C H 0.9744 0.8057 0.8025 0.061 Uiso 1 1 d R . .
B6 B 0.7821(5) 0.80630(19) 0.9285(7) 0.0448(14) Uani 1 1 d . . .
H10D H 0.8088 0.8021 1.0206 0.054 Uiso 1 1 d R . .
B7 B 0.6394(6) 0.7828(2) 0.8673(7) 0.0491(16) Uani 1 1 d . . .
H10E H 0.5865 0.7651 0.9241 0.059 Uiso 1 1 d R . .
B8 B 0.5785(6) 0.8195(2) 0.7446(7) 0.0504(16) Uani 1 1 d . . .
H10F H 0.4909 0.8222 0.7353 0.060 Uiso 1 1 d R . .
B9 B 0.6851(6) 0.8243(2) 0.6091(7) 0.0525(17) Uani 1 1 d . . .
H10G H 0.6575 0.8297 0.5179 0.063 Uiso 1 1 d R . .
B10 B 0.8105(7) 0.7879(2) 0.6452(7) 0.0539(17) Uani 1 1 d . . .
H10H H 0.8542 0.7728 0.5738 0.065 Uiso 1 1 d R . .
B11 B 0.7847(6) 0.7626(2) 0.8054(8) 0.0544(16) Uani 1 1 d . . .
H10I H 0.8137 0.7330 0.8260 0.065 Uiso 1 1 d R . .
B12 B 0.6603(7) 0.7718(2) 0.6918(8) 0.0609(18) Uani 1 1 d . . .
H10J H 0.6193 0.7474 0.6474 0.073 Uiso 1 1 d R . .
C1 C 0.8046(4) 0.85458(15) 0.8396(6) 0.0417(12) Uani 1 1 d . . .
C2 C 0.6560(4) 0.83757(17) 0.8846(5) 0.0388(11) Uani 1 1 d . . .
C3 C 0.8852(4) 0.94068(16) 0.8243(7) 0.0506(12) Uani 1 1 d . . .
H3 H 0.8338 0.9394 0.7488 0.061 Uiso 1 1 calc R . .
C4 C 0.9571(4) 0.97617(16) 0.8379(7) 0.0503(12) Uani 1 1 d . . .
H4 H 0.9502 0.9991 0.7746 0.060 Uiso 1 1 calc R . .
C5 C 1.0460(5) 0.98095(18) 0.9467(6) 0.0474(12) Uani 1 1 d . . .
C6 C 1.1396(5) 1.01500(16) 0.9352(6) 0.0436(12) Uani 1 1 d . . .
C7 C 1.1491(5) 1.04997(15) 0.8360(7) 0.0498(13) Uani 1 1 d . . .
H7 H 1.0882 1.0567 0.7655 0.060 Uiso 1 1 calc R . .
C8 C 1.2633(5) 1.07261(16) 0.8548(6) 0.0471(13) Uani 1 1 d . . .
H8 H 1.2948 1.0975 0.8001 0.056 Uiso 1 1 calc R . .
C9 C 1.3249(5) 1.05130(18) 0.9645(6) 0.0542(15) Uani 1 1 d . . .
H9 H 1.4067 1.0593 0.9988 0.065 Uiso 1 1 calc R . .
C10 C 1.2496(5) 1.01717(19) 1.0165(6) 0.0500(13) Uani 1 1 d . . .
H10 H 1.2700 0.9974 1.0926 0.060 Uiso 1 1 calc R . .
C11 C 1.2890(6) 0.9783(2) 0.6304(7) 0.0578(16) Uani 1 1 d . . .
H11 H 1.2300 0.9844 0.5573 0.069 Uiso 1 1 calc R . .
C12 C 1.3996(5) 1.0007(2) 0.6546(7) 0.0559(15) Uani 1 1 d . . .
H12 H 1.4334 1.0255 0.6011 0.067 Uiso 1 1 calc R . .
C13 C 1.4531(6) 0.9807(2) 0.7629(7) 0.0622(16) Uani 1 1 d . . .
H13 H 1.5329 0.9888 0.8023 0.075 Uiso 1 1 calc R . .
C14 C 1.3784(5) 0.94644(19) 0.8061(7) 0.0576(15) Uani 1 1 d . . .
H14 H 1.3952 0.9261 0.8820 0.069 Uiso 1 1 calc R . .
C15 C 1.2785(6) 0.9463(2) 0.7287(6) 0.0574(16) Uani 1 1 d . . .
H15 H 1.2094 0.9255 0.7381 0.069 Uiso 1 1 calc R . .
C16 C 0.5697(5) 0.83550(18) 1.1425(5) 0.0461(13) Uani 1 1 d . . .
H16 H 0.6208 0.8106 1.1432 0.055 Uiso 1 1 calc R . .
C17 C 0.4943(5) 0.84241(19) 1.2493(6) 0.0493(13) Uani 1 1 d . . .
H17 H 0.4979 0.8227 1.3222 0.059 Uiso 1 1 calc R . .
C18 C 0.4080(5) 0.87909(18) 1.2553(6) 0.0485(13) Uani 1 1 d . . .
C19 C 0.3129(5) 0.87814(17) 1.3600(5) 0.0462(13) Uani 1 1 d . . .
C20 C 0.2987(6) 0.8495(2) 1.4724(6) 0.0521(14) Uani 1 1 d . . .
H20 H 0.3606 0.8284 1.5059 0.062 Uiso 1 1 calc R . .
C21 C 0.1822(5) 0.8566(2) 1.5305(6) 0.0514(14) Uani 1 1 d . . .
H21 H 0.1483 0.8410 1.6095 0.062 Uiso 1 1 calc R . .
C22 C 0.1213(5) 0.88884(18) 1.4522(7) 0.0558(15) Uani 1 1 d . . .
H22 H 0.0372 0.8995 1.4673 0.067 Uiso 1 1 calc R . .
C23 C 0.2007(5) 0.90355(17) 1.3487(6) 0.0526(15) Uani 1 1 d . . .
H23 H 0.1823 0.9263 1.2800 0.063 Uiso 1 1 calc R . .
C24 C 0.0941(6) 0.8242(2) 1.1486(7) 0.0618(17) Uani 1 1 d . . .
H24 H 0.0771 0.8464 1.0776 0.074 Uiso 1 1 calc R . .
C25 C 0.2015(6) 0.79864(19) 1.1627(6) 0.0543(15) Uani 1 1 d . . .
H25 H 0.2744 0.7998 1.1043 0.065 Uiso 1 1 calc R . .
C26 C 0.1847(6) 0.7715(2) 1.2729(6) 0.0591(16) Uani 1 1 d . . .
H26 H 0.2454 0.7501 1.3078 0.071 Uiso 1 1 calc R . .
C27 C 0.0718(5) 0.77903(18) 1.3278(8) 0.0619(15) Uani 1 1 d . . .
H27 H 0.0367 0.7637 1.4068 0.074 Uiso 1 1 calc R . .
C28 C 0.0151(6) 0.8111(2) 1.2513(6) 0.0604(16) Uani 1 1 d . . .
H28 H -0.0680 0.8228 1.2665 0.073 Uiso 1 1 calc R . .
Fe1 Fe 1.29009(6) 1.00589(2) 0.81824(8) 0.04406(18) Uani 1 1 d . . .
Fe2 Fe 0.17013(7) 0.83605(2) 1.33118(10) 0.0492(2) Uani 1 1 d . . .
O1 O 1.0405(3) 0.95562(13) 1.0452(4) 0.0522(9) Uani 1 1 d . . .
O2 O 0.4172(3) 0.90906(12) 1.1722(4) 0.0534(10) Uani 1 1 d . . .
S1 S 0.88081(13) 0.89640(4) 0.93840(14) 0.0469(3) Uani 1 1 d . . .
S2 S 0.57510(13) 0.87111(5) 1.00474(16) 0.0492(3) Uani 1 1 d . . .

loop_
_atom_site_aniso_label
_atom_site_aniso_U_11
_atom_site_aniso_U_22
_atom_site_aniso_U_33
_atom_site_aniso_U_23
_atom_site_aniso_U_13
_atom_site_aniso_U_12
B3 0.042(3) 0.045(3) 0.047(4) 0.013(3) -0.009(3) -0.003(3)
B4 0.052(4) 0.047(3) 0.052(4) 0.003(3) -0.002(3) -0.009(3)
B5 0.047(3) 0.056(4) 0.050(4) -0.001(3) 0.008(3) 0.000(3)
B6 0.044(3) 0.044(3) 0.047(4) 0.005(3) -0.004(3) -0.004(3)
B7 0.048(4) 0.044(3) 0.055(4) 0.005(3) 0.002(3) -0.012(3)
B8 0.041(3) 0.058(4) 0.052(4) 0.008(3) -0.010(3) -0.020(3)
B9 0.056(4) 0.048(4) 0.053(4) 0.009(3) -0.005(3) -0.018(3)
B10 0.058(4) 0.052(4) 0.052(4) -0.009(3) 0.015(3) -0.003(3)
B11 0.065(4) 0.045(3) 0.053(4) -0.004(3) 0.005(3) 0.008(3)
B12 0.064(5) 0.047(4) 0.071(5) -0.009(3) -0.001(4) -0.013(3)
C1 0.030(2) 0.046(2) 0.050(3) 0.014(3) -0.002(3) 0.0002(18)
C2 0.027(2) 0.044(3) 0.046(3) 0.007(2) -0.004(2) -0.004(2)
C3 0.042(3) 0.061(3) 0.049(3) 0.016(3) -0.006(3) -0.006(2)
C4 0.047(3) 0.047(3) 0.057(3) 0.014(3) -0.008(3) -0.004(2)
C5 0.044(3) 0.049(3) 0.050(3) -0.004(3) 0.002(3) -0.005(2)
C6 0.039(3) 0.040(3) 0.051(3) -0.003(2) 0.003(3) -0.005(2)
C7 0.050(3) 0.042(2) 0.057(3) -0.013(3) 0.012(3) -0.003(2)
C8 0.053(3) 0.037(2) 0.052(4) -0.006(2) 0.009(3) -0.006(2)
C9 0.052(3) 0.053(3) 0.058(4) -0.019(3) 0.006(3) -0.019(3)
C10 0.055(3) 0.055(3) 0.040(3) -0.006(2) -0.003(3) -0.010(3)
C11 0.061(4) 0.055(3) 0.057(4) -0.016(3) -0.019(3) 0.014(3)
C12 0.049(3) 0.057(3) 0.062(4) -0.008(3) 0.015(3) -0.011(3)
C13 0.053(4) 0.064(4) 0.070(4) -0.020(3) 0.000(3) 0.008(3)
C14 0.058(3) 0.059(3) 0.056(4) 0.004(3) 0.010(3) 0.022(3)
C15 0.066(4) 0.049(3) 0.058(4) -0.014(3) 0.011(3) -0.001(3)
C16 0.045(3) 0.052(3) 0.041(3) 0.007(2) 0.005(2) 0.005(2)
C17 0.048(3) 0.056(3) 0.045(3) 0.012(3) -0.003(3) -0.001(2)
C18 0.045(3) 0.049(3) 0.051(3) -0.003(3) 0.005(3) -0.008(2)
C19 0.048(3) 0.045(3) 0.046(3) -0.012(2) 0.004(2) -0.009(2)
C20 0.059(4) 0.053(3) 0.045(3) -0.009(3) -0.004(3) -0.006(3)
C21 0.057(4) 0.063(4) 0.034(3) -0.007(3) 0.003(3) -0.012(3)
C22 0.050(3) 0.055(3) 0.063(4) -0.002(3) 0.018(3) 0.009(3)
C23 0.063(3) 0.042(2) 0.053(4) 0.006(2) 0.025(3) 0.002(2)
C24 0.055(4) 0.059(4) 0.071(4) -0.005(3) -0.015(3) -0.015(3)
C25 0.057(4) 0.054(3) 0.052(3) -0.013(3) 0.010(3) -0.015(3)
C26 0.057(4) 0.062(4) 0.058(4) -0.015(3) -0.014(3) 0.001(3)
C27 0.064(4) 0.058(3) 0.064(4) -0.003(4) -0.006(4) -0.019(3)
C28 0.063(4) 0.066(4) 0.052(4) -0.022(3) -0.015(3) -0.010(3)
Fe1 0.0492(4) 0.0406(3) 0.0424(4) -0.0058(4) 0.0025(4) 0.0019(3)
Fe2 0.0502(4) 0.0532(4) 0.0441(4) 0.0002(4) -0.0052(4) -0.0054(3)
O1 0.051(2) 0.060(2) 0.046(2) 0.0109(19) -0.0016(18) -0.0167(19)
O2 0.053(2) 0.051(2) 0.056(3) 0.0087(19) 0.0145(19) 0.0018(18)
S1 0.0461(7) 0.0493(7) 0.0454(7) 0.0105(6) -0.0077(6) -0.0109(6)
S2 0.0477(8) 0.0455(7) 0.0545(8) 0.0110(6) 0.0092(6) 0.0076(6)

loop_
_atom_type_symbol
_atom_type_description
_atom_type_scat_dispersion_real
_atom_type_scat_dispersion_imag
_atom_type_scat_source
C C 0.0033 0.0016 'International Tables Vol C Tables 4.2.6.8 and 6.1.1.4'
H H 0.0000 0.0000 'International Tables Vol C Tables 4.2.6.8 and 6.1.1.4'
B B 0.0013 0.0007 'International Tables Vol C Tables 4.2.6.8 and 6.1.1.4'
O O 0.0106 0.0060 'International Tables Vol C Tables 4.2.6.8 and 6.1.1.4'
S S 0.1246 0.1234 'International Tables Vol C Tables 4.2.6.8 and 6.1.1.4'
Fe Fe 0.3463 0.8444 'International Tables Vol C Tables 4.2.6.8 and 6.1.1.4'

loop_
_geom_angle_atom_site_label_1
_geom_angle_atom_site_label_2
_geom_angle_atom_site_label_3
_geom_angle
_geom_angle_site_symmetry_1
_geom_angle_site_symmetry_3
_geom_angle_publ_flag
C2 B3 C1 61.2(3) . . ?
C2 B3 B9 104.9(4) . . ?
C1 B3 B9 104.7(5) . . ?
C2 B3 B8 58.3(3) . . ?
C1 B3 B8 107.6(4) . . ?
B9 B3 B8 60.0(4) . . ?
C2 B3 B4 105.5(4) . . ?
C1 B3 B4 56.8(3) . . ?
B9 B3 B4 59.6(4) . . ?
B8 B3 B4 107.6(5) . . ?
C2 B3 H10A 124.5 . . ?
C1 B3 H10A 122.8 . . ?
B9 B3 H10A 122.7 . . ?
B8 B3 H10A 122.4 . . ?
B4 B3 H10A 121.8 . . ?
C1 B4 B5 60.1(3) . . ?
C1 B4 B10 106.4(5) . . ?
B5 B4 B10 60.1(4) . . ?
C1 B4 B9 106.1(5) . . ?
B5 B4 B9 108.8(5) . . ?
B10 B4 B9 60.3(4) . . ?
C1 B4 B3 59.2(3) . . ?
B5 B4 B3 108.4(5) . . ?
B10 B4 B3 107.1(5) . . ?
B9 B4 B3 59.0(4) . . ?
C1 B4 H10B 122.7 . . ?
B5 B4 H10B 120.7 . . ?
B10 B4 H10B 122.6 . . ?
B9 B4 H10B 122.3 . . ?
B3 B4 H10B 122.1 . . ?
C1 B5 B4 58.1(4) . . ?
C1 B5 B10 105.2(5) . . ?
B4 B5 B10 60.5(4) . . ?
C1 B5 B11 105.7(4) . . ?
B4 B5 B11 108.5(5) . . ?
B10 B5 B11 60.2(4) . . ?
C1 B5 B6 58.4(3) . . ?
B4 B5 B6 106.7(5) . . ?
B10 B5 B6 107.8(5) . . ?
B11 B5 B6 60.4(4) . . ?
C1 B5 H10C 122.9 . . ?
B4 B5 H10C 120.7 . . ?
B10 B5 H10C 122.9 . . ?
B11 B5 H10C 123.3 . . ?
B6 B5 H10C 122.3 . . ?
C1 B6 C2 61.6(3) . . ?
C1 B6 B5 59.1(3) . . ?
C2 B6 B5 107.6(4) . . ?
C1 B6 B11 105.7(5) . . ?
C2 B6 B11 104.0(4) . . ?
B5 B6 B11 59.6(4) . . ?
C1 B6 B7 106.4(4) . . ?
C2 B6 B7 56.1(3) . . ?
B5 B6 B7 108.0(5) . . ?
B11 B6 B7 60.1(4) . . ?
C1 B6 H10D 123.4 . . ?
C2 B6 H10D 123.4 . . ?
B5 B6 H10D 122.3 . . ?
B11 B6 H10D 122.8 . . ?
B7 B6 H10D 121.5 . . ?
C2 B7 B8 59.7(3) . . ?
C2 B7 B12 105.6(4) . . ?
B8 B7 B12 59.7(4) . . ?
C2 B7 B11 105.8(4) . . ?
B8 B7 B11 107.9(5) . . ?
B12 B7 B11 59.6(4) . . ?
C2 B7 B6 59.2(3) . . ?
B8 B7 B6 108.0(4) . . ?
B12 B7 B6 106.6(5) . . ?
B11 B7 B6 59.3(4) . . ?
C2 B7 H10E 123.4 . . ?
B8 B7 H10E 121.1 . . ?
B12 B7 H10E 122.8 . . ?
B11 B7 H10E 122.6 . . ?
B6 B7 H10E 122.4 . . ?
C2 B8 B12 104.3(5) . . ?
C2 B8 B7 57.1(3) . . ?
B12 B8 B7 60.5(4) . . ?
C2 B8 B9 105.0(4) . . ?
B12 B8 B9 60.8(4) . . ?
B7 B8 B9 108.7(5) . . ?
C2 B8 B3 58.9(3) . . ?
B12 B8 B3 107.8(5) . . ?
B7 B8 B3 106.7(4) . . ?
B9 B8 B3 59.6(4) . . ?
C2 B8 H10F 122.8 . . ?
B12 B8 H10F 122.8 . . ?
B7 B8 H10F 119.4 . . ?
B9 B8 H10F 124.8 . . ?
B3 B8 H10F 123.1 . . ?
B3 B9 B8 60.4(4) . . ?
B3 B9 B4 61.4(4) . . ?
B8 B9 B4 109.4(5) . . ?
B3 B9 B10 108.4(5) . . ?
B8 B9 B10 107.5(5) . . ?
B4 B9 B10 59.6(4) . . ?
B3 B9 B12 107.1(5) . . ?
B8 B9 B12 59.2(4) . . ?
B4 B9 B12 107.0(5) . . ?
B10 B9 B12 59.2(4) . . ?
B3 B9 H10G 122.2 . . ?
B8 B9 H10G 120.8 . . ?
B4 B9 H10G 122.3 . . ?
B10 B9 H10G 121.9 . . ?
B12 B9 H10G 121.7 . . ?
B5 B10 B12 108.8(5) . . ?
B5 B10 B4 59.5(4) . . ?
B12 B10 B4 108.5(5) . . ?
B5 B10 B11 60.1(4) . . ?
B12 B10 B11 60.4(4) . . ?
B4 B10 B11 107.6(5) . . ?
B5 B10 B9 108.1(5) . . ?
B12 B10 B9 60.6(4) . . ?
B4 B10 B9 60.1(4) . . ?
B11 B10 B9 108.5(5) . . ?
B5 B10 H10H 121.5 . . ?
B12 B10 H10H 121.3 . . ?
B4 B10 H10H 121.6 . . ?
B11 B10 H10H 121.9 . . ?
B9 B10 H10H 121.3 . . ?
B5 B11 B10 59.7(4) . . ?
B5 B11 B12 107.8(5) . . ?
B10 B11 B12 59.6(4) . . ?
B5 B11 B6 60.1(3) . . ?
B10 B11 B6 107.1(5) . . ?
B12 B11 B6 107.5(4) . . ?
B5 B11 B7 108.8(4) . . ?
B10 B11 B7 107.3(5) . . ?
B12 B11 B7 59.5(4) . . ?
B6 B11 B7 60.6(3) . . ?
B5 B11 H10I 121.6 . . ?
B10 B11 H10I 122.0 . . ?
B12 B11 H10I 121.7 . . ?
B6 B11 H10I 122.5 . . ?
B7 B11 H10I 121.7 . . ?
B8 B12 B10 109.0(5) . . ?
B8 B12 B7 59.8(4) . . ?
B10 B12 B7 108.8(5) . . ?
B8 B12 B11 109.0(5) . . ?
B10 B12 B11 60.0(4) . . ?
B7 B12 B11 60.9(4) . . ?
B8 B12 B9 60.0(4) . . ?
B10 B12 B9 60.2(4) . . ?
B7 B12 B9 107.5(5) . . ?
B11 B12 B9 107.9(5) . . ?
B8 B12 H10J 121.0 . . ?
B10 B12 H10J 121.3 . . ?
B7 B12 H10J 121.6 . . ?
B11 B12 H10J 121.4 . . ?
B9 B12 H10J 122.0 . . ?
B4 C1 B6 113.1(5) . . ?
B4 C1 B5 61.8(4) . . ?
B6 C1 B5 62.5(3) . . ?
B4 C1 B3 64.0(4) . . ?
B6 C1 B3 111.0(4) . . ?
B5 C1 B3 113.6(5) . . ?
B4 C1 C2 109.3(4) . . ?
B6 C1 C2 59.5(3) . . ?
B5 C1 C2 108.6(4) . . ?
B3 C1 C2 59.0(3) . . ?
B4 C1 S1 125.1(4) . . ?
B6 C1 S1 112.4(4) . . ?
B5 C1 S1 118.4(3) . . ?
B3 C1 S1 123.0(3) . . ?
C2 C1 S1 119.6(4) . . ?
B7 C2 B8 63.2(4) . . ?
B7 C2 B3 114.8(4) . . ?
B8 C2 B3 62.8(3) . . ?
B7 C2 B6 64.8(3) . . ?
B8 C2 B6 115.2(4) . . ?
B3 C2 B6 111.3(4) . . ?
B7 C2 C1 111.2(4) . . ?
B8 C2 C1 110.1(4) . . ?
B3 C2 C1 59.9(3) . . ?
B6 C2 C1 58.9(3) . . ?
B7 C2 S2 124.8(4) . . ?
B8 C2 S2 118.1(4) . . ?
B3 C2 S2 111.3(3) . . ?
B6 C2 S2 122.3(4) . . ?
C1 C2 S2 117.3(3) . . ?
C4 C3 S1 124.2(5) . . ?
C4 C3 H3 117.9 . . ?
S1 C3 H3 117.9 . . ?
C3 C4 C5 123.2(5) . . ?
C3 C4 H4 118.4 . . ?
C5 C4 H4 118.4 . . ?
O1 C5 C6 122.0(5) . . ?
O1 C5 C4 119.2(5) . . ?
C6 C5 C4 118.8(5) . . ?
C7 C6 C10 106.6(4) . . ?
C7 C6 C5 128.2(5) . . ?
C10 C6 C5 125.0(5) . . ?
C7 C6 Fe1 69.7(3) . . ?
C10 C6 Fe1 69.5(3) . . ?
C5 C6 Fe1 121.4(4) . . ?
C8 C7 C6 108.7(5) . . ?
C8 C7 Fe1 70.3(3) . . ?
C6 C7 Fe1 68.9(3) . . ?
C8 C7 H7 125.6 . . ?
C6 C7 H7 125.6 . . ?
Fe1 C7 H7 125.6 . . ?
C9 C8 C7 107.2(5) . . ?
C9 C8 Fe1 68.3(3) . . ?
C7 C8 Fe1 68.8(3) . . ?
C9 C8 H8 126.4 . . ?
C7 C8 H8 126.4 . . ?
Fe1 C8 H8 126.4 . . ?
C10 C9 C8 109.1(5) . . ?
C10 C9 Fe1 70.2(3) . . ?
C8 C9 Fe1 70.8(3) . . ?
C10 C9 H9 125.4 . . ?
C8 C9 H9 125.4 . . ?
Fe1 C9 H9 125.4 . . ?
C9 C10 C6 108.3(5) . . ?
C9 C10 Fe1 69.2(3) . . ?
C6 C10 Fe1 68.8(3) . . ?
C9 C10 H10 125.8 . . ?
C6 C10 H10 125.8 . . ?
Fe1 C10 H10 125.8 . . ?
C15 C11 C12 106.7(6) . . ?
C15 C11 Fe1 68.8(4) . . ?
C12 C11 Fe1 69.1(3) . . ?
C15 C11 H11 126.7 . . ?
C12 C11 H11 126.7 . . ?
Fe1 C11 H11 126.7 . . ?
C13 C12 C11 107.0(6) . . ?
C13 C12 Fe1 70.0(4) . . ?
C11 C12 Fe1 70.4(4) . . ?
C13 C12 H12 126.5 . . ?
C11 C12 H12 126.5 . . ?
Fe1 C12 H12 126.5 . . ?
C12 C13 C14 108.6(6) . . ?
C12 C13 Fe1 70.6(4) . . ?
C14 C13 Fe1 70.9(3) . . ?
C12 C13 H13 125.7 . . ?
C14 C13 H13 125.7 . . ?
Fe1 C13 H13 125.7 . . ?
C15 C14 C13 107.9(6) . . ?
C15 C14 Fe1 69.4(3) . . ?
C13 C14 Fe1 69.1(3) . . ?
C15 C14 H14 126.0 . . ?
C13 C14 H14 126.0 . . ?
Fe1 C14 H14 126.0 . . ?
C14 C15 C11 109.7(6) . . ?
C14 C15 Fe1 72.1(4) . . ?
C11 C15 Fe1 71.5(3) . . ?
C14 C15 H15 125.1 . . ?
C11 C15 H15 125.1 . . ?
Fe1 C15 H15 125.1 . . ?
C17 C16 S2 122.6(4) . . ?
C17 C16 H16 118.7 . . ?
S2 C16 H16 118.7 . . ?
C16 C17 C18 122.9(5) . . ?
C16 C17 H17 118.5 . . ?
C18 C17 H17 118.5 . . ?
O2 C18 C17 118.6(5) . . ?
O2 C18 C19 123.1(5) . . ?
C17 C18 C19 118.3(5) . . ?
C20 C19 C23 106.7(5) . . ?
C20 C19 C18 130.1(5) . . ?
C23 C19 C18 122.3(5) . . ?
C20 C19 Fe2 69.3(3) . . ?
C23 C19 Fe2 70.6(3) . . ?
C18 C19 Fe2 117.2(4) . . ?
C21 C20 C19 109.0(6) . . ?
C21 C20 Fe2 71.6(3) . . ?
C19 C20 Fe2 69.8(3) . . ?
C21 C20 H20 125.5 . . ?
C19 C20 H20 125.5 . . ?
Fe2 C20 H20 125.5 . . ?
C22 C21 C20 107.8(5) . . ?
C22 C21 Fe2 69.6(3) . . ?
C20 C21 Fe2 68.0(3) . . ?
C22 C21 H21 126.1 . . ?
C20 C21 H21 126.1 . . ?
Fe2 C21 H21 126.1 . . ?
C21 C22 C23 108.9(5) . . ?
C21 C22 Fe2 70.5(3) . . ?
C23 C22 Fe2 70.2(3) . . ?
C21 C22 H22 125.5 . . ?
C23 C22 H22 125.5 . . ?
Fe2 C22 H22 125.5 . . ?
C22 C23 C19 107.4(5) . . ?
C22 C23 Fe2 69.7(3) . . ?
C19 C23 Fe2 68.0(3) . . ?
C22 C23 H23 126.3 . . ?
C19 C23 H23 126.3 . . ?
Fe2 C23 H23 126.3 . . ?
C28 C24 C25 106.9(6) . . ?
C28 C24 Fe2 69.7(4) . . ?
C25 C24 Fe2 70.4(4) . . ?
C28 C24 H24 126.5 . . ?
C25 C24 H24 126.5 . . ?
Fe2 C24 H24 126.5 . . ?
C26 C25 C24 106.9(6) . . ?
C26 C25 Fe2 70.0(4) . . ?
C24 C25 Fe2 68.9(4) . . ?
C26 C25 H25 126.5 . . ?
C24 C25 H25 126.5 . . ?
Fe2 C25 H25 126.5 . . ?
C27 C26 C25 109.7(6) . . ?
C27 C26 Fe2 70.0(3) . . ?
C25 C26 Fe2 70.6(4) . . ?
C27 C26 H26 125.2 . . ?
C25 C26 H26 125.2 . . ?
Fe2 C26 H26 125.2 . . ?
C26 C27 C28 107.8(7) . . ?
C26 C27 Fe2 70.6(3) . . ?
C28 C27 Fe2 69.8(3) . . ?
C26 C27 H27 126.1 . . ?
C28 C27 H27 126.1 . . ?
Fe2 C27 H27 126.1 . . ?
C27 C28 C24 108.7(6) . . ?
C27 C28 Fe2 70.5(3) . . ?
C24 C28 Fe2 70.0(4) . . ?
C27 C28 H28 125.6 . . ?
C24 C28 H28 125.6 . . ?
Fe2 C28 H28 125.6 . . ?
C15 Fe1 C13 66.4(3) . . ?
C15 Fe1 C12 67.3(2) . . ?
C13 Fe1 C12 39.4(3) . . ?
C15 Fe1 C9 158.6(3) . . ?
C13 Fe1 C9 106.3(3) . . ?
C12 Fe1 C9 120.9(2) . . ?
C15 Fe1 C6 108.8(2) . . ?
C13 Fe1 C6 157.5(3) . . ?
C12 Fe1 C6 161.4(3) . . ?
C9 Fe1 C6 69.8(2) . . ?
C15 Fe1 C14 38.6(3) . . ?
C13 Fe1 C14 40.0(2) . . ?
C12 Fe1 C14 66.7(3) . . ?
C9 Fe1 C14 123.0(3) . . ?
C6 Fe1 C14 122.5(2) . . ?
C15 Fe1 C11 39.7(2) . . ?
C13 Fe1 C11 66.6(3) . . ?
C12 Fe1 C11 40.6(3) . . ?
C9 Fe1 C11 158.2(3) . . ?
C6 Fe1 C11 124.8(2) . . ?
C14 Fe1 C11 65.8(3) . . ?
C15 Fe1 C10 124.1(2) . . ?
C13 Fe1 C10 121.1(3) . . ?
C12 Fe1 C10 155.9(2) . . ?
C9 Fe1 C10 40.7(2) . . ?
C6 Fe1 C10 41.7(2) . . ?
C14 Fe1 C10 107.8(3) . . ?
C11 Fe1 C10 160.8(3) . . ?
C15 Fe1 C7 124.9(3) . . ?
C13 Fe1 C7 159.5(3) . . ?
C12 Fe1 C7 124.5(3) . . ?
C9 Fe1 C7 69.0(2) . . ?
C6 Fe1 C7 41.5(2) . . ?
C14 Fe1 C7 159.1(2) . . ?
C11 Fe1 C7 109.8(3) . . ?
C10 Fe1 C7 69.2(3) . . ?
C15 Fe1 C8 160.1(3) . . ?
C13 Fe1 C8 122.7(2) . . ?
C12 Fe1 C8 107.4(2) . . ?
C9 Fe1 C8 40.9(2) . . ?
C6 Fe1 C8 69.7(2) . . ?
C14 Fe1 C8 159.0(2) . . ?
C11 Fe1 C8 123.9(2) . . ?
C10 Fe1 C8 68.8(2) . . ?
C7 Fe1 C8 40.9(2) . . ?
C28 Fe2 C24 40.3(2) . . ?
C28 Fe2 C20 158.4(3) . . ?
C24 Fe2 C20 159.9(3) . . ?
C28 Fe2 C27 39.8(2) . . ?
C24 Fe2 C27 67.5(3) . . ?
C20 Fe2 C27 123.4(3) . . ?
C28 Fe2 C19 159.1(3) . . ?
C24 Fe2 C19 123.5(2) . . ?
C20 Fe2 C19 40.9(2) . . ?
C27 Fe2 C19 159.9(2) . . ?
C28 Fe2 C26 66.4(3) . . ?
C24 Fe2 C26 67.0(3) . . ?
C20 Fe2 C26 109.4(2) . . ?
C27 Fe2 C26 39.4(2) . . ?
C19 Fe2 C26 125.1(2) . . ?
C28 Fe2 C25 67.4(3) . . ?
C24 Fe2 C25 40.7(3) . . ?
C20 Fe2 C25 123.9(3) . . ?
C27 Fe2 C25 66.9(3) . . ?
C19 Fe2 C25 109.2(2) . . ?
C26 Fe2 C25 39.4(2) . . ?
C28 Fe2 C22 107.3(3) . . ?
C24 Fe2 C22 123.3(3) . . ?
C20 Fe2 C22 67.9(3) . . ?
C27 Fe2 C22 121.7(3) . . ?
C19 Fe2 C22 68.7(2) . . ?
C26 Fe2 C22 157.3(3) . . ?
C25 Fe2 C22 160.7(3) . . ?
C28 Fe2 C23 122.4(3) . . ?
C24 Fe2 C23 108.4(2) . . ?
C20 Fe2 C23 68.4(2) . . ?
C27 Fe2 C23 157.0(2) . . ?
C19 Fe2 C23 41.5(2) . . ?
C26 Fe2 C23 161.9(2) . . ?
C25 Fe2 C23 125.7(2) . . ?
C22 Fe2 C23 40.1(2) . . ?
C28 Fe2 C21 122.6(3) . . ?
C24 Fe2 C21 158.5(3) . . ?
C20 Fe2 C21 40.4(2) . . ?
C27 Fe2 C21 107.6(3) . . ?
C19 Fe2 C21 68.3(2) . . ?
C26 Fe2 C21 123.4(3) . . ?
C25 Fe2 C21 158.8(3) . . ?
C22 Fe2 C21 39.8(2) . . ?
C23 Fe2 C21 67.4(2) . . ?
C3 S1 C1 101.2(3) . . ?
C16 S2 C2 101.0(2) . . ?

loop_
_geom_bond_atom_site_label_1
_geom_bond_atom_site_label_2
_geom_bond_distance
_geom_bond_site_symmetry_2
_geom_bond_publ_flag
B3 C2 1.712(8) . ?
B3 C1 1.729(7) . ?
B3 B9 1.765(9) . ?
B3 B8 1.778(8) . ?
B3 B4 1.808(9) . ?
B3 H10A 0.9601 . ?
B4 C1 1.684(9) . ?
B4 B5 1.749(9) . ?
B4 B10 1.767(9) . ?
B4 B9 1.776(9) . ?
B4 H10B 0.9599 . ?
B5 C1 1.719(8) . ?
B5 B10 1.759(10) . ?
B5 B11 1.768(9) . ?
B5 B6 1.776(9) . ?
B5 H10C 0.9601 . ?
B6 C1 1.705(8) . ?
B6 C2 1.715(8) . ?
B6 B11 1.782(9) . ?
B6 B7 1.806(9) . ?
B6 H10D 0.9600 . ?
B7 C2 1.656(7) . ?
B7 B8 1.761(9) . ?
B7 B12 1.773(11) . ?
B7 B11 1.798(9) . ?
B7 H10E 0.9601 . ?
B8 C2 1.702(8) . ?
B8 B12 1.758(10) . ?
B8 B9 1.772(10) . ?
B8 H10F 0.9600 . ?
B9 B10 1.781(10) . ?
B9 B12 1.787(9) . ?
B9 H10G 0.9601 . ?
B10 B12 1.761(10) . ?
B10 B11 1.769(10) . ?
B10 H10H 0.9601 . ?
B11 B12 1.776(11) . ?
B11 H10I 0.9600 . ?
B12 H10J 0.9602 . ?
C1 C2 1.751(7) . ?
C1 S1 1.787(6) . ?
C2 S2 1.782(6) . ?
C3 C4 1.325(7) . ?
C3 S1 1.736(5) . ?
C3 H3 0.9300 . ?
C4 C5 1.449(8) . ?
C4 H4 0.9300 . ?
C5 O1 1.231(7) . ?
C5 C6 1.444(7) . ?
C6 C7 1.434(8) . ?
C6 C10 1.440(8) . ?
C6 Fe1 2.018(5) . ?
C7 C8 1.426(7) . ?
C7 Fe1 2.029(5) . ?
C7 H7 0.9800 . ?
C8 C9 1.421(8) . ?
C8 Fe1 2.048(5) . ?
C8 H8 0.9800 . ?
C9 C10 1.405(8) . ?
C9 Fe1 2.014(5) . ?
C9 H9 0.9800 . ?
C10 Fe1 2.028(6) . ?
C10 H10 0.9800 . ?
C11 C15 1.364(9) . ?
C11 C12 1.398(8) . ?
C11 Fe1 2.024(6) . ?
C11 H11 0.9800 . ?
C12 C13 1.353(9) . ?
C12 Fe1 2.008(6) . ?
C12 H12 0.9800 . ?
C13 C14 1.376(9) . ?
C13 Fe1 2.001(6) . ?
C13 H13 0.9800 . ?
C14 C15 1.326(9) . ?
C14 Fe1 2.024(5) . ?
C14 H14 0.9800 . ?
C15 Fe1 1.991(6) . ?
C15 H15 0.9800 . ?
C16 C17 1.348(8) . ?
C16 S2 1.725(5) . ?
C16 H16 0.9300 . ?
C17 C18 1.444(8) . ?
C17 H17 0.9300 . ?
C18 O2 1.218(6) . ?
C18 C19 1.459(7) . ?
C19 C20 1.407(8) . ?
C19 C23 1.441(8) . ?
C19 Fe2 2.018(5) . ?
C20 C21 1.405(8) . ?
C20 Fe2 2.011(6) . ?
C20 H20 0.9800 . ?
C21 C22 1.399(8) . ?
C21 Fe2 2.059(6) . ?
C21 H21 0.9800 . ?
C22 C23 1.404(8) . ?
C22 Fe2 2.047(6) . ?
C22 H22 0.9800 . ?
C23 Fe2 2.053(5) . ?
C23 H23 0.9800 . ?
C24 C28 1.382(9) . ?
C24 C25 1.403(9) . ?
C24 Fe2 2.008(7) . ?
C24 H24 0.9800 . ?
C25 C26 1.366(9) . ?
C25 Fe2 2.028(6) . ?
C25 H25 0.9800 . ?
C26 C27 1.360(9) . ?
C26 Fe2 2.021(6) . ?
C26 H26 0.9800 . ?
C27 C28 1.366(9) . ?
C27 Fe2 2.013(5) . ?
C27 H27 0.9800 . ?
C28 Fe2 2.004(6) . ?
C28 H28 0.9800 . ?

loop_
_geom_torsion_atom_site_label_1
_geom_torsion_atom_site_label_2
_geom_torsion_atom_site_label_3
_geom_torsion_atom_site_label_4
_geom_torsion
_geom_torsion_site_symmetry_1
_geom_torsion_site_symmetry_2
_geom_torsion_site_symmetry_3
_geom_torsion_site_symmetry_4
_geom_torsion_publ_flag
C2 B3 B4 C1 -38.8(4) . . . . ?
B9 B3 B4 C1 -137.3(5) . . . . ?
B8 B3 B4 C1 -99.9(4) . . . . ?
C2 B3 B4 B5 -2.9(6) . . . . ?
C1 B3 B4 B5 35.9(4) . . . . ?
B9 B3 B4 B5 -101.3(5) . . . . ?
B8 B3 B4 B5 -64.0(5) . . . . ?
C2 B3 B4 B10 60.5(5) . . . . ?
C1 B3 B4 B10 99.3(5) . . . . ?
B9 B3 B4 B10 -38.0(4) . . . . ?
B8 B3 B4 B10 -0.6(6) . . . . ?
C2 B3 B4 B9 98.5(4) . . . . ?
C1 B3 B4 B9 137.3(5) . . . . ?
B8 B3 B4 B9 37.4(4) . . . . ?
B10 B4 B5 C1 -135.1(5) . . . . ?
B9 B4 B5 C1 -98.2(5) . . . . ?
B3 B4 B5 C1 -35.6(4) . . . . ?
C1 B4 B5 B10 135.1(5) . . . . ?
B9 B4 B5 B10 36.9(5) . . . . ?
B3 B4 B5 B10 99.5(5) . . . . ?
C1 B4 B5 B11 97.4(4) . . . . ?
B10 B4 B5 B11 -37.7(4) . . . . ?
B9 B4 B5 B11 -0.8(6) . . . . ?
B3 B4 B5 B11 61.8(5) . . . . ?
C1 B4 B5 B6 33.7(4) . . . . ?
B10 B4 B5 B6 -101.4(5) . . . . ?
B9 B4 B5 B6 -64.4(6) . . . . ?
B3 B4 B5 B6 -1.8(6) . . . . ?
B4 B5 B6 C1 -33.6(4) . . . . ?
B10 B5 B6 C1 -97.3(5) . . . . ?
B11 B5 B6 C1 -135.7(5) . . . . ?
C1 B5 B6 C2 39.5(4) . . . . ?
B4 B5 B6 C2 5.9(6) . . . . ?
B10 B5 B6 C2 -57.7(5) . . . . ?
B11 B5 B6 C2 -96.2(5) . . . . ?
C1 B5 B6 B11 135.7(5) . . . . ?
B4 B5 B6 B11 102.1(5) . . . . ?
B10 B5 B6 B11 38.5(5) . . . . ?
C1 B5 B6 B7 98.7(4) . . . . ?
B4 B5 B6 B7 65.1(5) . . . . ?
B10 B5 B6 B7 1.4(6) . . . . ?
B11 B5 B6 B7 -37.0(4) . . . . ?
C1 B6 B7 C2 -37.3(4) . . . . ?
B5 B6 B7 C2 -99.4(5) . . . . ?
B11 B6 B7 C2 -136.2(5) . . . . ?
C1 B6 B7 B8 -1.5(6) . . . . ?
C2 B6 B7 B8 35.7(4) . . . . ?
B5 B6 B7 B8 -63.7(5) . . . . ?
B11 B6 B7 B8 -100.5(5) . . . . ?
C1 B6 B7 B12 61.3(6) . . . . ?
C2 B6 B7 B12 98.5(5) . . . . ?
B5 B6 B7 B12 -0.9(6) . . . . ?
B11 B6 B7 B12 -37.7(5) . . . . ?
C1 B6 B7 B11 99.0(5) . . . . ?
C2 B6 B7 B11 136.2(5) . . . . ?
B5 B6 B7 B11 36.8(4) . . . . ?
B12 B7 B8 C2 -134.6(5) . . . . ?
B11 B7 B8 C2 -98.1(4) . . . . ?
B6 B7 B8 C2 -35.5(4) . . . . ?
C2 B7 B8 B12 134.6(5) . . . . ?
B11 B7 B8 B12 36.5(4) . . . . ?
B6 B7 B8 B12 99.1(5) . . . . ?
C2 B7 B8 B9 96.2(4) . . . . ?
B12 B7 B8 B9 -38.5(4) . . . . ?
B11 B7 B8 B9 -2.0(6) . . . . ?
B6 B7 B8 B9 60.6(6) . . . . ?
C2 B7 B8 B3 33.3(4) . . . . ?
B12 B7 B8 B3 -101.3(5) . . . . ?
B11 B7 B8 B3 -64.9(6) . . . . ?
B6 B7 B8 B3 -2.2(6) . . . . ?
C1 B3 B8 C2 37.7(4) . . . . ?
B9 B3 B8 C2 134.8(5) . . . . ?
B4 B3 B8 C2 97.6(4) . . . . ?
C2 B3 B8 B12 -96.2(5) . . . . ?
C1 B3 B8 B12 -58.5(6) . . . . ?
B9 B3 B8 B12 38.6(5) . . . . ?
B4 B3 B8 B12 1.4(6) . . . . ?
C2 B3 B8 B7 -32.6(4) . . . . ?
C1 B3 B8 B7 5.2(6) . . . . ?
B9 B3 B8 B7 102.2(5) . . . . ?
B4 B3 B8 B7 65.0(6) . . . . ?
C2 B3 B8 B9 -134.8(5) . . . . ?
C1 B3 B8 B9 -97.1(5) . . . . ?
B4 B3 B8 B9 -37.2(4) . . . . ?
C2 B3 B9 B8 38.7(4) . . . . ?
C1 B3 B9 B8 102.2(4) . . . . ?
B4 B3 B9 B8 138.1(5) . . . . ?
C2 B3 B9 B4 -99.4(4) . . . . ?
C1 B3 B9 B4 -35.9(4) . . . . ?
B8 B3 B9 B4 -138.1(5) . . . . ?
C2 B3 B9 B10 -61.5(5) . . . . ?
C1 B3 B9 B10 2.0(6) . . . . ?
B8 B3 B9 B10 -100.1(5) . . . . ?
B4 B3 B9 B10 38.0(4) . . . . ?
C2 B3 B9 B12 1.0(6) . . . . ?
C1 B3 B9 B12 64.5(5) . . . . ?
B8 B3 B9 B12 -37.7(5) . . . . ?
B4 B3 B9 B12 100.4(5) . . . . ?
C2 B8 B9 B3 -39.0(4) . . . . ?
B12 B8 B9 B3 -137.1(5) . . . . ?
B7 B8 B9 B3 -98.8(5) . . . . ?
C2 B8 B9 B4 -0.5(6) . . . . ?
B12 B8 B9 B4 -98.7(5) . . . . ?
B7 B8 B9 B4 -60.3(6) . . . . ?
B3 B8 B9 B4 38.4(4) . . . . ?
C2 B8 B9 B10 62.6(5) . . . . ?
B12 B8 B9 B10 -35.6(5) . . . . ?
B7 B8 B9 B10 2.8(6) . . . . ?
B3 B8 B9 B10 101.6(5) . . . . ?
C2 B8 B9 B12 98.2(5) . . . . ?
B7 B8 B9 B12 38.3(5) . . . . ?
B3 B8 B9 B12 137.1(5) . . . . ?
C1 B4 B9 B3 37.4(4) . . . . ?
B5 B4 B9 B3 100.6(5) . . . . ?
B10 B4 B9 B3 137.4(5) . . . . ?
C1 B4 B9 B8 -0.6(6) . . . . ?
B5 B4 B9 B8 62.6(6) . . . . ?
B10 B4 B9 B8 99.4(5) . . . . ?
B3 B4 B9 B8 -38.0(4) . . . . ?
C1 B4 B9 B10 -100.1(5) . . . . ?
B5 B4 B9 B10 -36.8(5) . . . . ?
B3 B4 B9 B10 -137.4(5) . . . . ?
C1 B4 B9 B12 -63.3(6) . . . . ?
B5 B4 B9 B12 0.0(7) . . . . ?
B10 B4 B9 B12 36.8(5) . . . . ?
B3 B4 B9 B12 -100.6(5) . . . . ?
C1 B5 B10 B12 -62.5(6) . . . . ?
B4 B5 B10 B12 -100.9(5) . . . . ?
B11 B5 B10 B12 37.1(5) . . . . ?
B6 B5 B10 B12 -1.4(6) . . . . ?
C1 B5 B10 B4 38.4(4) . . . . ?
B11 B5 B10 B4 138.0(5) . . . . ?
B6 B5 B10 B4 99.5(5) . . . . ?
C1 B5 B10 B11 -99.6(5) . . . . ?
B4 B5 B10 B11 -138.0(5) . . . . ?
B6 B5 B10 B11 -38.5(4) . . . . ?
C1 B5 B10 B9 1.8(6) . . . . ?
B4 B5 B10 B9 -36.6(4) . . . . ?
B11 B5 B10 B9 101.4(5) . . . . ?
B6 B5 B10 B9 62.9(6) . . . . ?
C1 B4 B10 B5 -39.6(4) . . . . ?
B9 B4 B10 B5 -139.1(5) . . . . ?
B3 B4 B10 B5 -101.8(5) . . . . ?
C1 B4 B10 B12 61.7(6) . . . . ?
B5 B4 B10 B12 101.3(6) . . . . ?
B9 B4 B10 B12 -37.8(5) . . . . ?
B3 B4 B10 B12 -0.4(7) . . . . ?
C1 B4 B10 B11 -2.2(6) . . . . ?
B5 B4 B10 B11 37.5(5) . . . . ?
B9 B4 B10 B11 -101.7(5) . . . . ?
B3 B4 B10 B11 -64.3(6) . . . . ?
C1 B4 B10 B9 99.5(5) . . . . ?
B5 B4 B10 B9 139.1(5) . . . . ?
B3 B4 B10 B9 37.4(4) . . . . ?
B3 B9 B10 B5 -2.4(6) . . . . ?
B8 B9 B10 B5 -66.2(5) . . . . ?
B4 B9 B10 B5 36.4(5) . . . . ?
B12 B9 B10 B5 -101.8(5) . . . . ?
B3 B9 B10 B12 99.4(5) . . . . ?
B8 B9 B10 B12 35.6(5) . . . . ?
B4 B9 B10 B12 138.2(5) . . . . ?
B3 B9 B10 B4 -38.8(4) . . . . ?
B8 B9 B10 B4 -102.6(5) . . . . ?
B12 B9 B10 B4 -138.2(5) . . . . ?
B3 B9 B10 B11 61.3(6) . . . . ?
B8 B9 B10 B11 -2.5(6) . . . . ?
B4 B9 B10 B11 100.1(5) . . . . ?
B12 B9 B10 B11 -38.1(5) . . . . ?
C1 B5 B11 B10 98.8(5) . . . . ?
B4 B5 B11 B10 37.9(4) . . . . ?
B6 B5 B11 B10 137.0(5) . . . . ?
C1 B5 B11 B12 62.3(6) . . . . ?
B4 B5 B11 B12 1.3(6) . . . . ?
B10 B5 B11 B12 -36.6(5) . . . . ?
B6 B5 B11 B12 100.4(5) . . . . ?
C1 B5 B11 B6 -38.1(4) . . . . ?
B4 B5 B11 B6 -99.1(5) . . . . ?
B10 B5 B11 B6 -137.0(5) . . . . ?
C1 B5 B11 B7 -0.7(6) . . . . ?
B4 B5 B11 B7 -61.7(6) . . . . ?
B10 B5 B11 B7 -99.5(5) . . . . ?
B6 B5 B11 B7 37.4(4) . . . . ?
B12 B10 B11 B5 -138.9(5) . . . . ?
B4 B10 B11 B5 -37.2(4) . . . . ?
B9 B10 B11 B5 -100.7(5) . . . . ?
B5 B10 B11 B12 138.9(5) . . . . ?
B4 B10 B11 B12 101.7(5) . . . . ?
B9 B10 B11 B12 38.2(4) . . . . ?
B5 B10 B11 B6 38.2(4) . . . . ?
B12 B10 B11 B6 -100.7(5) . . . . ?
B4 B10 B11 B6 1.1(6) . . . . ?
B9 B10 B11 B6 -62.5(6) . . . . ?
B5 B10 B11 B7 102.0(5) . . . . ?
B12 B10 B11 B7 -36.9(4) . . . . ?
B4 B10 B11 B7 64.8(6) . . . . ?
B9 B10 B11 B7 1.3(6) . . . . ?
C1 B6 B11 B5 38.5(4) . . . . ?
C2 B6 B11 B5 102.4(5) . . . . ?
B7 B6 B11 B5 138.6(5) . . . . ?
C1 B6 B11 B10 0.4(6) . . . . ?
C2 B6 B11 B10 64.4(5) . . . . ?
B5 B6 B11 B10 -38.0(4) . . . . ?
B7 B6 B11 B10 100.6(5) . . . . ?
C1 B6 B11 B12 -62.3(5) . . . . ?
C2 B6 B11 B12 1.6(6) . . . . ?
B5 B6 B11 B12 -100.8(5) . . . . ?
B7 B6 B11 B12 37.9(5) . . . . ?
C1 B6 B11 B7 -100.2(4) . . . . ?
C2 B6 B11 B7 -36.2(4) . . . . ?
B5 B6 B11 B7 -138.6(5) . . . . ?
C2 B7 B11 B5 0.9(6) . . . . ?
B8 B7 B11 B5 63.5(6) . . . . ?
B12 B7 B11 B5 100.0(5) . . . . ?
B6 B7 B11 B5 -37.2(4) . . . . ?
C2 B7 B11 B10 -62.2(5) . . . . ?
B8 B7 B11 B10 0.4(6) . . . . ?
B12 B7 B11 B10 36.9(5) . . . . ?
B6 B7 B11 B10 -100.3(5) . . . . ?
C2 B7 B11 B12 -99.1(5) . . . . ?
B8 B7 B11 B12 -36.5(4) . . . . ?
B6 B7 B11 B12 -137.2(5) . . . . ?
C2 B7 B11 B6 38.1(4) . . . . ?
B8 B7 B11 B6 100.7(5) . . . . ?
B12 B7 B11 B6 137.2(5) . . . . ?
C2 B8 B12 B10 -63.1(6) . . . . ?
B7 B8 B12 B10 -101.2(6) . . . . ?
B9 B8 B12 B10 36.4(5) . . . . ?
B3 B8 B12 B10 -1.7(7) . . . . ?
C2 B8 B12 B7 38.1(4) . . . . ?
B9 B8 B12 B7 137.5(5) . . . . ?
B3 B8 B12 B7 99.5(5) . . . . ?
C2 B8 B12 B11 0.8(6) . . . . ?
B7 B8 B12 B11 -37.3(4) . . . . ?
B9 B8 B12 B11 100.2(5) . . . . ?
B3 B8 B12 B11 62.2(6) . . . . ?
C2 B8 B12 B9 -99.5(5) . . . . ?
B7 B8 B12 B9 -137.5(5) . . . . ?
B3 B8 B12 B9 -38.0(4) . . . . ?
B5 B10 B12 B8 64.4(6) . . . . ?
B4 B10 B12 B8 1.3(7) . . . . ?
B11 B10 B12 B8 101.5(6) . . . . ?
B9 B10 B12 B8 -36.2(5) . . . . ?
B5 B10 B12 B7 0.8(7) . . . . ?
B4 B10 B12 B7 -62.3(6) . . . . ?
B11 B10 B12 B7 37.9(5) . . . . ?
B9 B10 B12 B7 -99.8(5) . . . . ?
B5 B10 B12 B11 -37.0(4) . . . . ?
B4 B10 B12 B11 -100.1(5) . . . . ?
B9 B10 B12 B11 -137.7(5) . . . . ?
B5 B10 B12 B9 100.7(5) . . . . ?
B4 B10 B12 B9 37.6(5) . . . . ?
B11 B10 B12 B9 137.7(5) . . . . ?
C2 B7 B12 B8 -39.6(4) . . . . ?
B11 B7 B12 B8 -139.0(4) . . . . ?
B6 B7 B12 B8 -101.5(4) . . . . ?
C2 B7 B12 B10 61.9(6) . . . . ?
B8 B7 B12 B10 101.5(5) . . . . ?
B11 B7 B12 B10 -37.5(5) . . . . ?
B6 B7 B12 B10 0.1(6) . . . . ?
C2 B7 B12 B11 99.4(4) . . . . ?
B8 B7 B12 B11 139.0(4) . . . . ?
B6 B7 B12 B11 37.5(4) . . . . ?
C2 B7 B12 B9 -1.8(6) . . . . ?
B8 B7 B12 B9 37.8(4) . . . . ?
B11 B7 B12 B9 -101.2(5) . . . . ?
B6 B7 B12 B9 -63.7(6) . . . . ?
B5 B11 B12 B8 -64.9(6) . . . . ?
B10 B11 B12 B8 -101.5(5) . . . . ?
B6 B11 B12 B8 -1.5(7) . . . . ?
B7 B11 B12 B8 36.8(4) . . . . ?
B5 B11 B12 B10 36.6(5) . . . . ?
B6 B11 B12 B10 99.9(5) . . . . ?
B7 B11 B12 B10 138.3(5) . . . . ?
B5 B11 B12 B7 -101.7(5) . . . . ?
B10 B11 B12 B7 -138.3(5) . . . . ?
B6 B11 B12 B7 -38.4(4) . . . . ?
B5 B11 B12 B9 -1.3(7) . . . . ?
B10 B11 B12 B9 -37.9(5) . . . . ?
B6 B11 B12 B9 62.1(6) . . . . ?
B7 B11 B12 B9 100.4(5) . . . . ?
B3 B9 B12 B8 38.2(4) . . . . ?
B4 B9 B12 B8 102.8(5) . . . . ?
B10 B9 B12 B8 139.8(5) . . . . ?
B3 B9 B12 B10 -101.5(5) . . . . ?
B8 B9 B12 B10 -139.8(5) . . . . ?
B4 B9 B12 B10 -37.0(5) . . . . ?
B3 B9 B12 B7 0.5(6) . . . . ?
B8 B9 B12 B7 -37.7(4) . . . . ?
B4 B9 B12 B7 65.1(6) . . . . ?
B10 B9 B12 B7 102.0(6) . . . . ?
B3 B9 B12 B11 -63.8(6) . . . . ?
B8 B9 B12 B11 -102.0(5) . . . . ?
B4 B9 B12 B11 0.8(7) . . . . ?
B10 B9 B12 B11 37.8(5) . . . . ?
B5 B4 C1 B6 -37.0(4) . . . . ?
B10 B4 C1 B6 2.6(6) . . . . ?
B9 B4 C1 B6 65.7(5) . . . . ?
B3 B4 C1 B6 103.0(4) . . . . ?
B10 B4 C1 B5 39.6(4) . . . . ?
B9 B4 C1 B5 102.8(5) . . . . ?
B3 B4 C1 B5 140.0(4) . . . . ?
B5 B4 C1 B3 -140.0(4) . . . . ?
B10 B4 C1 B3 -100.4(5) . . . . ?
B9 B4 C1 B3 -37.2(4) . . . . ?
B5 B4 C1 C2 -101.2(4) . . . . ?
B10 B4 C1 C2 -61.6(5) . . . . ?
B9 B4 C1 C2 1.5(5) . . . . ?
B3 B4 C1 C2 38.8(4) . . . . ?
B5 B4 C1 S1 106.5(4) . . . . ?
B10 B4 C1 S1 146.1(4) . . . . ?
B9 B4 C1 S1 -150.7(4) . . . . ?
B3 B4 C1 S1 -113.5(4) . . . . ?
C2 B6 C1 B4 -99.6(5) . . . . ?
B5 B6 C1 B4 36.8(4) . . . . ?
B11 B6 C1 B4 -1.9(5) . . . . ?
B7 B6 C1 B4 -64.7(5) . . . . ?
C2 B6 C1 B5 -136.4(5) . . . . ?
B11 B6 C1 B5 -38.7(4) . . . . ?
B7 B6 C1 B5 -101.5(5) . . . . ?
C2 B6 C1 B3 -29.9(4) . . . . ?
B5 B6 C1 B3 106.4(5) . . . . ?
B11 B6 C1 B3 67.7(5) . . . . ?
B7 B6 C1 B3 4.9(6) . . . . ?
B5 B6 C1 C2 136.4(5) . . . . ?
B11 B6 C1 C2 97.7(4) . . . . ?
B7 B6 C1 C2 34.8(4) . . . . ?
C2 B6 C1 S1 112.1(4) . . . . ?
B5 B6 C1 S1 -111.5(4) . . . . ?
B11 B6 C1 S1 -150.2(4) . . . . ?
B7 B6 C1 S1 147.0(4) . . . . ?
B10 B5 C1 B4 -39.5(4) . . . . ?
B11 B5 C1 B4 -102.3(5) . . . . ?
B6 B5 C1 B4 -141.3(5) . . . . ?
B4 B5 C1 B6 141.3(5) . . . . ?
B10 B5 C1 B6 101.8(5) . . . . ?
B11 B5 C1 B6 39.1(4) . . . . ?
B4 B5 C1 B3 39.0(5) . . . . ?
B10 B5 C1 B3 -0.5(6) . . . . ?
B11 B5 C1 B3 -63.2(5) . . . . ?
B6 B5 C1 B3 -102.3(4) . . . . ?
B4 B5 C1 C2 102.5(5) . . . . ?
B10 B5 C1 C2 62.9(5) . . . . ?
B11 B5 C1 C2 0.2(6) . . . . ?
B6 B5 C1 C2 -38.8(4) . . . . ?
B4 B5 C1 S1 -116.8(4) . . . . ?
B10 B5 C1 S1 -156.3(4) . . . . ?
B11 B5 C1 S1 140.9(4) . . . . ?
B6 B5 C1 S1 101.9(5) . . . . ?
C2 B3 C1 B4 136.4(4) . . . . ?
B9 B3 C1 B4 37.2(4) . . . . ?
B8 B3 C1 B4 99.9(5) . . . . ?
C2 B3 C1 B6 30.1(4) . . . . ?
B9 B3 C1 B6 -69.1(5) . . . . ?
B8 B3 C1 B6 -6.4(6) . . . . ?
B4 B3 C1 B6 -106.3(5) . . . . ?
C2 B3 C1 B5 98.2(4) . . . . ?
B9 B3 C1 B5 -1.0(6) . . . . ?
B8 B3 C1 B5 61.7(6) . . . . ?
B4 B3 C1 B5 -38.2(4) . . . . ?
B9 B3 C1 C2 -99.2(4) . . . . ?
B8 B3 C1 C2 -36.5(4) . . . . ?
B4 B3 C1 C2 -136.4(4) . . . . ?
C2 B3 C1 S1 -107.2(5) . . . . ?
B9 B3 C1 S1 153.6(4) . . . . ?
B8 B3 C1 S1 -143.7(4) . . . . ?
B4 B3 C1 S1 116.4(5) . . . . ?
B12 B7 C2 B8 39.6(5) . . . . ?
B11 B7 C2 B8 101.8(5) . . . . ?
B6 B7 C2 B8 140.0(5) . . . . ?
B8 B7 C2 B3 -37.0(4) . . . . ?
B12 B7 C2 B3 2.6(6) . . . . ?
B11 B7 C2 B3 64.8(6) . . . . ?
B6 B7 C2 B3 103.0(5) . . . . ?
B8 B7 C2 B6 -140.0(5) . . . . ?
B12 B7 C2 B6 -100.3(5) . . . . ?
B11 B7 C2 B6 -38.1(5) . . . . ?
B8 B7 C2 C1 -102.6(5) . . . . ?
B12 B7 C2 C1 -63.0(6) . . . . ?
B11 B7 C2 C1 -0.8(6) . . . . ?
B6 B7 C2 C1 37.4(4) . . . . ?
B8 B7 C2 S2 107.0(5) . . . . ?
B12 B7 C2 S2 146.6(4) . . . . ?
B11 B7 C2 S2 -151.2(4) . . . . ?
B6 B7 C2 S2 -113.1(5) . . . . ?
B12 B8 C2 B7 -39.7(4) . . . . ?
B9 B8 C2 B7 -102.8(5) . . . . ?
B3 B8 C2 B7 -142.1(5) . . . . ?
B12 B8 C2 B3 102.4(5) . . . . ?
B7 B8 C2 B3 142.1(5) . . . . ?
B9 B8 C2 B3 39.3(4) . . . . ?
B12 B8 C2 B6 0.3(6) . . . . ?
B7 B8 C2 B6 40.0(4) . . . . ?
B9 B8 C2 B6 -62.8(5) . . . . ?
B3 B8 C2 B6 -102.1(5) . . . . ?
B12 B8 C2 C1 64.5(5) . . . . ?
B7 B8 C2 C1 104.3(4) . . . . ?
B9 B8 C2 C1 1.5(5) . . . . ?
B3 B8 C2 C1 -37.8(4) . . . . ?
B12 B8 C2 S2 -156.8(4) . . . . ?
B7 B8 C2 S2 -117.1(4) . . . . ?
B9 B8 C2 S2 140.1(4) . . . . ?
B3 B8 C2 S2 100.8(4) . . . . ?
C1 B3 C2 B7 -101.1(5) . . . . ?
B9 B3 C2 B7 -2.3(6) . . . . ?
B8 B3 C2 B7 37.2(5) . . . . ?
B4 B3 C2 B7 -64.3(5) . . . . ?
C1 B3 C2 B8 -138.3(5) . . . . ?
B9 B3 C2 B8 -39.5(4) . . . . ?
B4 B3 C2 B8 -101.5(5) . . . . ?
C1 B3 C2 B6 -30.0(4) . . . . ?
B9 B3 C2 B6 68.8(5) . . . . ?
B8 B3 C2 B6 108.3(5) . . . . ?
B4 B3 C2 B6 6.8(5) . . . . ?
B9 B3 C2 C1 98.8(5) . . . . ?
B8 B3 C2 C1 138.3(5) . . . . ?
B4 B3 C2 C1 36.8(4) . . . . ?
C1 B3 C2 S2 110.1(4) . . . . ?
B9 B3 C2 S2 -151.1(4) . . . . ?
B8 B3 C2 S2 -111.6(4) . . . . ?
B4 B3 C2 S2 146.9(4) . . . . ?
C1 B6 C2 B7 138.7(5) . . . . ?
B5 B6 C2 B7 100.2(5) . . . . ?
B11 B6 C2 B7 38.2(4) . . . . ?
C1 B6 C2 B8 99.3(5) . . . . ?
B5 B6 C2 B8 60.8(5) . . . . ?
B11 B6 C2 B8 -1.2(6) . . . . ?
B7 B6 C2 B8 -39.4(4) . . . . ?
C1 B6 C2 B3 30.3(4) . . . . ?
B5 B6 C2 B3 -8.1(5) . . . . ?
B11 B6 C2 B3 -70.2(5) . . . . ?
B7 B6 C2 B3 -108.3(5) . . . . ?
B5 B6 C2 C1 -38.4(4) . . . . ?
B11 B6 C2 C1 -100.5(5) . . . . ?
B7 B6 C2 C1 -138.7(5) . . . . ?
C1 B6 C2 S2 -104.7(4) . . . . ?
B5 B6 C2 S2 -143.1(4) . . . . ?
B11 B6 C2 S2 154.8(4) . . . . ?
B7 B6 C2 S2 116.7(5) . . . . ?
B4 C1 C2 B7 66.2(5) . . . . ?
B6 C1 C2 B7 -39.9(4) . . . . ?
B5 C1 C2 B7 0.4(6) . . . . ?
B3 C1 C2 B7 107.2(5) . . . . ?
S1 C1 C2 B7 -139.8(4) . . . . ?
B4 C1 C2 B8 -2.0(5) . . . . ?
B6 C1 C2 B8 -108.0(5) . . . . ?
B5 C1 C2 B8 -67.8(5) . . . . ?
B3 C1 C2 B8 39.1(4) . . . . ?
S1 C1 C2 B8 152.1(4) . . . . ?
B4 C1 C2 B3 -41.0(4) . . . . ?
B6 C1 C2 B3 -147.1(5) . . . . ?
B5 C1 C2 B3 -106.9(5) . . . . ?
S1 C1 C2 B3 113.0(4) . . . . ?
B4 C1 C2 B6 106.0(5) . . . . ?
B5 C1 C2 B6 40.2(4) . . . . ?
B3 C1 C2 B6 147.1(5) . . . . ?
S1 C1 C2 B6 -100.0(4) . . . . ?
B4 C1 C2 S2 -141.0(4) . . . . ?
B6 C1 C2 S2 113.0(4) . . . . ?
B5 C1 C2 S2 153.2(4) . . . . ?
B3 C1 C2 S2 -99.9(4) . . . . ?
S1 C1 C2 S2 13.0(5) . . . . ?
S1 C3 C4 C5 3.5(9) . . . . ?
C3 C4 C5 O1 -14.0(9) . . . . ?
C3 C4 C5 C6 165.2(6) . . . . ?
O1 C5 C6 C7 -171.9(5) . . . . ?
C4 C5 C6 C7 9.0(8) . . . . ?
O1 C5 C6 C10 14.5(9) . . . . ?
C4 C5 C6 C10 -164.6(5) . . . . ?
O1 C5 C6 Fe1 100.2(6) . . . . ?
C4 C5 C6 Fe1 -78.9(6) . . . . ?
C10 C6 C7 C8 0.9(6) . . . . ?
C5 C6 C7 C8 -173.6(5) . . . . ?
Fe1 C6 C7 C8 -59.1(3) . . . . ?
C10 C6 C7 Fe1 60.0(4) . . . . ?
C5 C6 C7 Fe1 -114.5(6) . . . . ?
C6 C7 C8 C9 0.6(6) . . . . ?
Fe1 C7 C8 C9 -57.6(4) . . . . ?
C6 C7 C8 Fe1 58.2(3) . . . . ?
C7 C8 C9 C10 -2.0(6) . . . . ?
Fe1 C8 C9 C10 -59.9(4) . . . . ?
C7 C8 C9 Fe1 57.9(3) . . . . ?
C8 C9 C10 C6 2.6(6) . . . . ?
Fe1 C9 C10 C6 -57.8(4) . . . . ?
C8 C9 C10 Fe1 60.3(4) . . . . ?
C7 C6 C10 C9 -2.1(6) . . . . ?
C5 C6 C10 C9 172.6(5) . . . . ?
Fe1 C6 C10 C9 58.0(4) . . . . ?
C7 C6 C10 Fe1 -60.1(4) . . . . ?
C5 C6 C10 Fe1 114.6(5) . . . . ?
C15 C11 C12 C13 2.0(7) . . . . ?
Fe1 C11 C12 C13 60.7(4) . . . . ?
C15 C11 C12 Fe1 -58.8(4) . . . . ?
C11 C12 C13 C14 0.1(7) . . . . ?
Fe1 C12 C13 C14 61.1(4) . . . . ?
C11 C12 C13 Fe1 -61.0(4) . . . . ?
C12 C13 C14 C15 -2.2(7) . . . . ?
Fe1 C13 C14 C15 58.7(4) . . . . ?
C12 C13 C14 Fe1 -60.8(4) . . . . ?
C13 C14 C15 C11 3.5(7) . . . . ?
Fe1 C14 C15 C11 61.9(4) . . . . ?
C13 C14 C15 Fe1 -58.5(4) . . . . ?
C12 C11 C15 C14 -3.4(7) . . . . ?
Fe1 C11 C15 C14 -62.3(4) . . . . ?
C12 C11 C15 Fe1 58.9(4) . . . . ?
S2 C16 C17 C18 2.6(8) . . . . ?
C16 C17 C18 O2 -12.4(9) . . . . ?
C16 C17 C18 C19 166.9(5) . . . . ?
O2 C18 C19 C20 -171.2(6) . . . . ?
C17 C18 C19 C20 9.6(8) . . . . ?
O2 C18 C19 C23 20.5(8) . . . . ?
C17 C18 C19 C23 -158.7(5) . . . . ?
O2 C18 C19 Fe2 103.8(6) . . . . ?
C17 C18 C19 Fe2 -75.4(6) . . . . ?
C23 C19 C20 C21 -0.3(6) . . . . ?
C18 C19 C20 C21 -169.9(5) . . . . ?
Fe2 C19 C20 C21 -61.2(4) . . . . ?
C23 C19 C20 Fe2 61.0(4) . . . . ?
C18 C19 C20 Fe2 -108.7(6) . . . . ?
C19 C20 C21 C22 1.8(6) . . . . ?
Fe2 C20 C21 C22 -58.3(4) . . . . ?
C19 C20 C21 Fe2 60.1(4) . . . . ?
C20 C21 C22 C23 -2.6(7) . . . . ?
Fe2 C21 C22 C23 -59.9(4) . . . . ?
C20 C21 C22 Fe2 57.3(4) . . . . ?
C21 C22 C23 C19 2.5(7) . . . . ?
Fe2 C22 C23 C19 -57.7(4) . . . . ?
C21 C22 C23 Fe2 60.2(4) . . . . ?
C20 C19 C23 C22 -1.4(6) . . . . ?
C18 C19 C23 C22 169.3(5) . . . . ?
Fe2 C19 C23 C22 58.8(4) . . . . ?
C20 C19 C23 Fe2 -60.1(4) . . . . ?
C18 C19 C23 Fe2 110.5(5) . . . . ?
C28 C24 C25 C26 -0.5(6) . . . . ?
Fe2 C24 C25 C26 59.9(4) . . . . ?
C28 C24 C25 Fe2 -60.4(4) . . . . ?
C24 C25 C26 C27 0.0(7) . . . . ?
Fe2 C25 C26 C27 59.2(4) . . . . ?
C24 C25 C26 Fe2 -59.2(4) . . . . ?
C25 C26 C27 C28 0.5(7) . . . . ?
Fe2 C26 C27 C28 60.1(4) . . . . ?
C25 C26 C27 Fe2 -59.6(4) . . . . ?
C26 C27 C28 C24 -0.9(7) . . . . ?
Fe2 C27 C28 C24 59.8(4) . . . . ?
C26 C27 C28 Fe2 -60.7(4) . . . . ?
C25 C24 C28 C27 0.8(7) . . . . ?
Fe2 C24 C28 C27 -60.1(4) . . . . ?
C25 C24 C28 Fe2 60.9(4) . . . . ?
C14 C15 Fe1 C13 37.5(4) . . . . ?
C11 C15 Fe1 C13 -81.3(4) . . . . ?
C14 C15 Fe1 C12 80.6(4) . . . . ?
C11 C15 Fe1 C12 -38.3(4) . . . . ?
C14 C15 Fe1 C9 -36.6(9) . . . . ?
C11 C15 Fe1 C9 -155.4(6) . . . . ?
C14 C15 Fe1 C6 -118.9(4) . . . . ?
C11 C15 Fe1 C6 122.3(4) . . . . ?
C11 C15 Fe1 C14 -118.8(6) . . . . ?
C14 C15 Fe1 C11 118.8(6) . . . . ?
C14 C15 Fe1 C10 -75.2(5) . . . . ?
C11 C15 Fe1 C10 166.0(4) . . . . ?
C14 C15 Fe1 C7 -162.2(4) . . . . ?
C11 C15 Fe1 C7 79.0(5) . . . . ?
C14 C15 Fe1 C8 159.0(6) . . . . ?
C11 C15 Fe1 C8 40.2(9) . . . . ?
C12 C13 Fe1 C15 82.4(4) . . . . ?
C14 C13 Fe1 C15 -36.2(4) . . . . ?
C14 C13 Fe1 C12 -118.6(6) . . . . ?
C12 C13 Fe1 C9 -119.0(4) . . . . ?
C14 C13 Fe1 C9 122.3(4) . . . . ?
C12 C13 Fe1 C6 164.5(5) . . . . ?
C14 C13 Fe1 C6 45.8(8) . . . . ?
C12 C13 Fe1 C14 118.6(6) . . . . ?
C12 C13 Fe1 C11 39.0(4) . . . . ?
C14 C13 Fe1 C11 -79.7(4) . . . . ?
C12 C13 Fe1 C10 -160.8(3) . . . . ?
C14 C13 Fe1 C10 80.6(5) . . . . ?
C12 C13 Fe1 C7 -45.3(9) . . . . ?
C14 C13 Fe1 C7 -164.0(7) . . . . ?
C12 C13 Fe1 C8 -77.4(4) . . . . ?
C14 C13 Fe1 C8 164.0(4) . . . . ?
C13 C12 Fe1 C15 -79.9(4) . . . . ?
C11 C12 Fe1 C15 37.5(4) . . . . ?
C11 C12 Fe1 C13 117.4(5) . . . . ?
C13 C12 Fe1 C9 77.8(4) . . . . ?
C11 C12 Fe1 C9 -164.8(4) . . . . ?
C13 C12 Fe1 C6 -161.3(6) . . . . ?
C11 C12 Fe1 C6 -43.9(9) . . . . ?
C13 C12 Fe1 C14 -37.9(4) . . . . ?
C11 C12 Fe1 C14 79.5(4) . . . . ?
C13 C12 Fe1 C11 -117.4(5) . . . . ?
C13 C12 Fe1 C10 43.6(7) . . . . ?
C11 C12 Fe1 C10 161.0(5) . . . . ?
C13 C12 Fe1 C7 162.4(4) . . . . ?
C11 C12 Fe1 C7 -80.2(4) . . . . ?
C13 C12 Fe1 C8 120.6(4) . . . . ?
C11 C12 Fe1 C8 -122.1(4) . . . . ?
C10 C9 Fe1 C15 -52.3(8) . . . . ?
C8 C9 Fe1 C15 -172.0(6) . . . . ?
C10 C9 Fe1 C13 -119.0(4) . . . . ?
C8 C9 Fe1 C13 121.3(4) . . . . ?
C10 C9 Fe1 C12 -159.4(4) . . . . ?
C8 C9 Fe1 C12 81.0(4) . . . . ?
C10 C9 Fe1 C6 37.6(4) . . . . ?
C8 C9 Fe1 C6 -82.0(3) . . . . ?
C10 C9 Fe1 C14 -78.7(4) . . . . ?
C8 C9 Fe1 C14 161.7(3) . . . . ?
C10 C9 Fe1 C11 173.3(6) . . . . ?
C8 C9 Fe1 C11 53.6(8) . . . . ?
C8 C9 Fe1 C10 -119.6(5) . . . . ?
C10 C9 Fe1 C7 82.1(4) . . . . ?
C8 C9 Fe1 C7 -37.5(3) . . . . ?
C10 C9 Fe1 C8 119.6(5) . . . . ?
C7 C6 Fe1 C15 -121.8(3) . . . . ?
C10 C6 Fe1 C15 120.6(4) . . . . ?
C5 C6 Fe1 C15 1.3(5) . . . . ?
C7 C6 Fe1 C13 164.8(6) . . . . ?
C10 C6 Fe1 C13 47.2(7) . . . . ?
C5 C6 Fe1 C13 -72.1(8) . . . . ?
C7 C6 Fe1 C12 -47.4(8) . . . . ?
C10 C6 Fe1 C12 -165.0(6) . . . . ?
C5 C6 Fe1 C12 75.8(9) . . . . ?
C7 C6 Fe1 C9 80.9(3) . . . . ?
C10 C6 Fe1 C9 -36.7(3) . . . . ?
C5 C6 Fe1 C9 -156.0(5) . . . . ?
C7 C6 Fe1 C14 -162.1(4) . . . . ?
C10 C6 Fe1 C14 80.3(4) . . . . ?
C5 C6 Fe1 C14 -39.0(6) . . . . ?
C7 C6 Fe1 C11 -80.7(4) . . . . ?
C10 C6 Fe1 C11 161.7(3) . . . . ?
C5 C6 Fe1 C11 42.4(6) . . . . ?
C7 C6 Fe1 C10 117.6(4) . . . . ?
C5 C6 Fe1 C10 -119.3(6) . . . . ?
C10 C6 Fe1 C7 -117.6(4) . . . . ?
C5 C6 Fe1 C7 123.2(6) . . . . ?
C7 C6 Fe1 C8 37.1(3) . . . . ?
C10 C6 Fe1 C8 -80.5(3) . . . . ?
C5 C6 Fe1 C8 160.2(5) . . . . ?
C13 C14 Fe1 C15 119.7(6) . . . . ?
C15 C14 Fe1 C13 -119.7(6) . . . . ?
C15 C14 Fe1 C12 -82.3(4) . . . . ?
C13 C14 Fe1 C12 37.4(4) . . . . ?
C15 C14 Fe1 C9 164.9(4) . . . . ?
C13 C14 Fe1 C9 -75.3(5) . . . . ?
C15 C14 Fe1 C6 79.2(5) . . . . ?
C13 C14 Fe1 C6 -161.0(4) . . . . ?
C15 C14 Fe1 C11 -37.9(4) . . . . ?
C13 C14 Fe1 C11 81.9(4) . . . . ?
C15 C14 Fe1 C10 122.8(4) . . . . ?
C13 C14 Fe1 C10 -117.5(4) . . . . ?
C15 C14 Fe1 C7 44.5(10) . . . . ?
C13 C14 Fe1 C7 164.3(7) . . . . ?
C15 C14 Fe1 C8 -160.1(6) . . . . ?
C13 C14 Fe1 C8 -40.4(9) . . . . ?
C12 C11 Fe1 C15 -118.5(6) . . . . ?
C15 C11 Fe1 C13 80.6(4) . . . . ?
C12 C11 Fe1 C13 -37.9(4) . . . . ?
C15 C11 Fe1 C12 118.5(6) . . . . ?
C15 C11 Fe1 C9 155.9(6) . . . . ?
C12 C11 Fe1 C9 37.3(8) . . . . ?
C15 C11 Fe1 C6 -77.1(4) . . . . ?
C12 C11 Fe1 C6 164.4(4) . . . . ?
C15 C11 Fe1 C14 36.8(4) . . . . ?
C12 C11 Fe1 C14 -81.8(4) . . . . ?
C15 C11 Fe1 C10 -37.5(9) . . . . ?
C12 C11 Fe1 C10 -156.1(7) . . . . ?
C15 C11 Fe1 C7 -121.1(4) . . . . ?
C12 C11 Fe1 C7 120.3(4) . . . . ?
C15 C11 Fe1 C8 -164.7(4) . . . . ?
C12 C11 Fe1 C8 76.8(4) . . . . ?
C9 C10 Fe1 C15 159.6(4) . . . . ?
C6 C10 Fe1 C15 -79.9(4) . . . . ?
C9 C10 Fe1 C13 78.6(4) . . . . ?
C6 C10 Fe1 C13 -160.9(3) . . . . ?
C9 C10 Fe1 C12 47.8(7) . . . . ?
C6 C10 Fe1 C12 168.3(5) . . . . ?
C6 C10 Fe1 C9 120.6(5) . . . . ?
C9 C10 Fe1 C6 -120.6(5) . . . . ?
C9 C10 Fe1 C14 120.3(4) . . . . ?
C6 C10 Fe1 C14 -119.1(3) . . . . ?
C9 C10 Fe1 C11 -172.4(7) . . . . ?
C6 C10 Fe1 C11 -51.8(9) . . . . ?
C9 C10 Fe1 C7 -81.6(4) . . . . ?
C6 C10 Fe1 C7 38.9(3) . . . . ?
C9 C10 Fe1 C8 -37.6(4) . . . . ?
C6 C10 Fe1 C8 82.9(3) . . . . ?
C8 C7 Fe1 C15 -161.0(4) . . . . ?
C6 C7 Fe1 C15 78.7(4) . . . . ?
C8 C7 Fe1 C13 -43.0(9) . . . . ?
C6 C7 Fe1 C13 -163.3(7) . . . . ?
C8 C7 Fe1 C12 -76.3(4) . . . . ?
C6 C7 Fe1 C12 163.4(3) . . . . ?
C8 C7 Fe1 C9 37.5(3) . . . . ?
C6 C7 Fe1 C9 -82.8(4) . . . . ?
C8 C7 Fe1 C6 120.3(5) . . . . ?
C8 C7 Fe1 C14 166.8(7) . . . . ?
C6 C7 Fe1 C14 46.5(9) . . . . ?
C8 C7 Fe1 C11 -119.2(4) . . . . ?
C6 C7 Fe1 C11 120.5(4) . . . . ?
C8 C7 Fe1 C10 81.2(4) . . . . ?
C6 C7 Fe1 C10 -39.1(3) . . . . ?
C6 C7 Fe1 C8 -120.3(5) . . . . ?
C9 C8 Fe1 C15 171.4(7) . . . . ?
C7 C8 Fe1 C15 51.7(8) . . . . ?
C9 C8 Fe1 C13 -76.8(4) . . . . ?
C7 C8 Fe1 C13 163.5(4) . . . . ?
C9 C8 Fe1 C12 -117.3(4) . . . . ?
C7 C8 Fe1 C12 123.0(4) . . . . ?
C7 C8 Fe1 C9 -119.7(5) . . . . ?
C9 C8 Fe1 C6 82.1(4) . . . . ?
C7 C8 Fe1 C6 -37.6(4) . . . . ?
C9 C8 Fe1 C14 -47.2(8) . . . . ?
C7 C8 Fe1 C14 -166.9(7) . . . . ?
C9 C8 Fe1 C11 -158.9(3) . . . . ?
C7 C8 Fe1 C11 81.4(4) . . . . ?
C9 C8 Fe1 C10 37.4(3) . . . . ?
C7 C8 Fe1 C10 -82.3(4) . . . . ?
C9 C8 Fe1 C7 119.7(5) . . . . ?
C27 C28 Fe2 C24 119.4(6) . . . . ?
C27 C28 Fe2 C20 -45.6(9) . . . . ?
C24 C28 Fe2 C20 -165.0(6) . . . . ?
C24 C28 Fe2 C27 -119.4(6) . . . . ?
C27 C28 Fe2 C19 165.4(6) . . . . ?
C24 C28 Fe2 C19 46.0(8) . . . . ?
C27 C28 Fe2 C26 37.6(4) . . . . ?
C24 C28 Fe2 C26 -81.8(4) . . . . ?
C27 C28 Fe2 C25 80.6(5) . . . . ?
C24 C28 Fe2 C25 -38.8(4) . . . . ?
C27 C28 Fe2 C22 -119.1(4) . . . . ?
C24 C28 Fe2 C22 121.5(4) . . . . ?
C27 C28 Fe2 C23 -160.4(4) . . . . ?
C24 C28 Fe2 C23 80.2(4) . . . . ?
C27 C28 Fe2 C21 -78.2(5) . . . . ?
C24 C28 Fe2 C21 162.4(4) . . . . ?
C25 C24 Fe2 C28 -117.4(5) . . . . ?
C28 C24 Fe2 C20 163.9(7) . . . . ?
C25 C24 Fe2 C20 46.5(9) . . . . ?
C28 C24 Fe2 C27 37.1(4) . . . . ?
C25 C24 Fe2 C27 -80.3(4) . . . . ?
C28 C24 Fe2 C19 -162.0(4) . . . . ?
C25 C24 Fe2 C19 80.5(4) . . . . ?
C28 C24 Fe2 C26 80.0(4) . . . . ?
C25 C24 Fe2 C26 -37.4(4) . . . . ?
C28 C24 Fe2 C25 117.4(5) . . . . ?
C28 C24 Fe2 C22 -77.0(4) . . . . ?
C25 C24 Fe2 C22 165.6(3) . . . . ?
C28 C24 Fe2 C23 -118.7(4) . . . . ?
C25 C24 Fe2 C23 123.9(4) . . . . ?
C28 C24 Fe2 C21 -43.9(8) . . . . ?
C25 C24 Fe2 C21 -161.3(6) . . . . ?
C21 C20 Fe2 C28 -44.5(8) . . . . ?
C19 C20 Fe2 C28 -163.7(6) . . . . ?
C21 C20 Fe2 C24 164.7(7) . . . . ?
C19 C20 Fe2 C24 45.5(9) . . . . ?
C21 C20 Fe2 C27 -77.6(4) . . . . ?
C19 C20 Fe2 C27 163.2(3) . . . . ?
C21 C20 Fe2 C19 119.2(5) . . . . ?
C21 C20 Fe2 C26 -119.2(4) . . . . ?
C19 C20 Fe2 C26 121.6(4) . . . . ?
C21 C20 Fe2 C25 -160.6(4) . . . . ?
C19 C20 Fe2 C25 80.2(4) . . . . ?
C21 C20 Fe2 C22 36.7(4) . . . . ?
C19 C20 Fe2 C22 -82.5(3) . . . . ?
C21 C20 Fe2 C23 80.0(4) . . . . ?
C19 C20 Fe2 C23 -39.2(3) . . . . ?
C19 C20 Fe2 C21 -119.2(5) . . . . ?
C26 C27 Fe2 C28 118.3(6) . . . . ?
C26 C27 Fe2 C24 80.8(5) . . . . ?
C28 C27 Fe2 C24 -37.6(4) . . . . ?
C26 C27 Fe2 C20 -80.0(5) . . . . ?
C28 C27 Fe2 C20 161.7(4) . . . . ?
C26 C27 Fe2 C19 -46.5(10) . . . . ?
C28 C27 Fe2 C19 -164.9(6) . . . . ?
C28 C27 Fe2 C26 -118.3(6) . . . . ?
C26 C27 Fe2 C25 36.5(4) . . . . ?
C28 C27 Fe2 C25 -81.9(5) . . . . ?
C26 C27 Fe2 C22 -163.0(4) . . . . ?
C28 C27 Fe2 C22 78.7(5) . . . . ?
C26 C27 Fe2 C23 164.9(6) . . . . ?
C28 C27 Fe2 C23 46.5(9) . . . . ?
C26 C27 Fe2 C21 -121.6(4) . . . . ?
C28 C27 Fe2 C21 120.1(4) . . . . ?
C20 C19 Fe2 C28 163.2(6) . . . . ?
C23 C19 Fe2 C28 45.8(8) . . . . ?
C18 C19 Fe2 C28 -71.4(8) . . . . ?
C20 C19 Fe2 C24 -162.9(4) . . . . ?
C23 C19 Fe2 C24 79.7(4) . . . . ?
C18 C19 Fe2 C24 -37.4(5) . . . . ?
C23 C19 Fe2 C20 -117.4(5) . . . . ?
C18 C19 Fe2 C20 125.5(6) . . . . ?
C20 C19 Fe2 C27 -44.7(9) . . . . ?
C23 C19 Fe2 C27 -162.1(8) . . . . ?
C18 C19 Fe2 C27 80.8(9) . . . . ?
C20 C19 Fe2 C26 -79.0(4) . . . . ?
C23 C19 Fe2 C26 163.6(3) . . . . ?
C18 C19 Fe2 C26 46.5(5) . . . . ?
C20 C19 Fe2 C25 -120.0(4) . . . . ?
C23 C19 Fe2 C25 122.6(4) . . . . ?
C18 C19 Fe2 C25 5.5(5) . . . . ?
C20 C19 Fe2 C22 80.4(4) . . . . ?
C23 C19 Fe2 C22 -36.9(3) . . . . ?
C18 C19 Fe2 C22 -154.1(5) . . . . ?
C20 C19 Fe2 C23 117.4(5) . . . . ?
C18 C19 Fe2 C23 -117.2(6) . . . . ?
C20 C19 Fe2 C21 37.5(3) . . . . ?
C23 C19 Fe2 C21 -79.9(3) . . . . ?
C18 C19 Fe2 C21 162.9(5) . . . . ?
C27 C26 Fe2 C28 -37.9(4) . . . . ?
C25 C26 Fe2 C28 82.6(4) . . . . ?
C27 C26 Fe2 C24 -82.0(5) . . . . ?
C25 C26 Fe2 C24 38.6(4) . . . . ?
C27 C26 Fe2 C20 119.3(4) . . . . ?
C25 C26 Fe2 C20 -120.2(4) . . . . ?
C25 C26 Fe2 C27 120.6(6) . . . . ?
C27 C26 Fe2 C19 162.2(4) . . . . ?
C25 C26 Fe2 C19 -77.2(4) . . . . ?
C27 C26 Fe2 C25 -120.6(6) . . . . ?
C27 C26 Fe2 C22 40.2(9) . . . . ?
C25 C26 Fe2 C22 160.8(6) . . . . ?
C27 C26 Fe2 C23 -160.8(8) . . . . ?
C25 C26 Fe2 C23 -40.2(9) . . . . ?
C27 C26 Fe2 C21 76.6(5) . . . . ?
C25 C26 Fe2 C21 -162.8(4) . . . . ?
C26 C25 Fe2 C28 -79.8(4) . . . . ?
C24 C25 Fe2 C28 38.5(4) . . . . ?
C26 C25 Fe2 C24 -118.2(5) . . . . ?
C26 C25 Fe2 C20 79.3(4) . . . . ?
C24 C25 Fe2 C20 -162.5(4) . . . . ?
C26 C25 Fe2 C27 -36.4(4) . . . . ?
C24 C25 Fe2 C27 81.8(4) . . . . ?
C26 C25 Fe2 C19 122.4(4) . . . . ?
C24 C25 Fe2 C19 -119.4(4) . . . . ?
C24 C25 Fe2 C26 118.2(5) . . . . ?
C26 C25 Fe2 C22 -157.3(7) . . . . ?
C24 C25 Fe2 C22 -39.1(9) . . . . ?
C26 C25 Fe2 C23 165.7(4) . . . . ?
C24 C25 Fe2 C23 -76.0(4) . . . . ?
C26 C25 Fe2 C21 42.8(8) . . . . ?
C24 C25 Fe2 C21 161.0(6) . . . . ?
C21 C22 Fe2 C28 120.4(4) . . . . ?
C23 C22 Fe2 C28 -120.1(4) . . . . ?
C21 C22 Fe2 C24 161.8(4) . . . . ?
C23 C22 Fe2 C24 -78.7(4) . . . . ?
C21 C22 Fe2 C20 -37.2(3) . . . . ?
C23 C22 Fe2 C20 82.3(4) . . . . ?
C21 C22 Fe2 C27 79.4(4) . . . . ?
C23 C22 Fe2 C27 -161.1(4) . . . . ?
C21 C22 Fe2 C19 -81.3(4) . . . . ?
C23 C22 Fe2 C19 38.2(4) . . . . ?
C21 C22 Fe2 C26 50.6(8) . . . . ?
C23 C22 Fe2 C26 170.1(6) . . . . ?
C21 C22 Fe2 C25 -168.8(7) . . . . ?
C23 C22 Fe2 C25 -49.3(9) . . . . ?
C21 C22 Fe2 C23 -119.5(5) . . . . ?
C23 C22 Fe2 C21 119.5(5) . . . . ?
C22 C23 Fe2 C28 78.1(5) . . . . ?
C19 C23 Fe2 C28 -162.4(3) . . . . ?
C22 C23 Fe2 C24 120.3(4) . . . . ?
C19 C23 Fe2 C24 -120.2(4) . . . . ?
C22 C23 Fe2 C20 -80.9(4) . . . . ?
C19 C23 Fe2 C20 38.7(3) . . . . ?
C22 C23 Fe2 C27 44.7(9) . . . . ?
C19 C23 Fe2 C27 164.3(7) . . . . ?
C22 C23 Fe2 C19 -119.6(5) . . . . ?
C22 C23 Fe2 C26 -167.6(7) . . . . ?
C19 C23 Fe2 C26 -48.0(9) . . . . ?
C22 C23 Fe2 C25 162.1(4) . . . . ?
C19 C23 Fe2 C25 -78.4(4) . . . . ?
C19 C23 Fe2 C22 119.6(5) . . . . ?
C22 C23 Fe2 C21 -37.2(4) . . . . ?
C19 C23 Fe2 C21 82.4(4) . . . . ?
C22 C21 Fe2 C28 -77.6(4) . . . . ?
C20 C21 Fe2 C28 162.2(4) . . . . ?
C22 C21 Fe2 C24 -45.5(8) . . . . ?
C20 C21 Fe2 C24 -165.7(6) . . . . ?
C22 C21 Fe2 C20 120.2(5) . . . . ?
C22 C21 Fe2 C27 -118.7(4) . . . . ?
C20 C21 Fe2 C27 121.1(4) . . . . ?
C22 C21 Fe2 C19 82.3(4) . . . . ?
C20 C21 Fe2 C19 -37.9(3) . . . . ?
C22 C21 Fe2 C26 -159.1(4) . . . . ?
C20 C21 Fe2 C26 80.7(4) . . . . ?
C22 C21 Fe2 C25 169.8(6) . . . . ?
C20 C21 Fe2 C25 49.6(8) . . . . ?
C20 C21 Fe2 C22 -120.2(5) . . . . ?
C22 C21 Fe2 C23 37.4(3) . . . . ?
C20 C21 Fe2 C23 -82.8(4) . . . . ?
C4 C3 S1 C1 -163.9(5) . . . . ?
B4 C1 S1 C3 38.1(5) . . . . ?
B6 C1 S1 C3 -178.2(4) . . . . ?
B5 C1 S1 C3 112.0(4) . . . . ?
B3 C1 S1 C3 -41.4(5) . . . . ?
C2 C1 S1 C3 -111.6(4) . . . . ?
C17 C16 S2 C2 -165.3(5) . . . . ?
B7 C2 S2 C16 37.1(5) . . . . ?
B8 C2 S2 C16 112.6(4) . . . . ?
B3 C2 S2 C16 -177.8(3) . . . . ?
B6 C2 S2 C16 -42.8(4) . . . . ?
C1 C2 S2 C16 -111.7(4) . . . . ?
